data_4113430
loop_
_publ_author_name
'Raid E. Haddad'
'St\'ephanie Gazeau'
'Jacques P\'ecaut'
'Jean-Claude Marchon'
'Craig J. Medforth'
'John A. Shelnutt'

_publ_section_title
;
 Origin of the Red Shifts in the Optical Absorption Bands of Nonplanar
 Tetraalkylporphyrins
;
_journal_name_full 'Journal of the American Chemical Society'
_journal_page_first 1253
_journal_page_last 1268
_journal_paper_doi 10.1021/ja0280933
_journal_volume 125
_journal_year 2003
_chemical_formula_sum 'C68 H89.33 N4 Ni O9'
_chemical_formula_weight 1165.48
_chemical_name_systematic
;
 ?
;
_space_group_IT_number 4
_symmetry_cell_setting monoclinic
_symmetry_space_group_name_Hall 'P 2yb'
_symmetry_space_group_name_H-M 'P 1 21 1'
_atom_sites_solution_hydrogens geom
_atom_sites_solution_primary direct
_atom_sites_solution_secondary difmap
_audit_creation_method SHELXL-97
_cell_angle_alpha 90.00
_cell_angle_beta 101.856(7)
_cell_angle_gamma 90.00
_cell_formula_units_Z 6
_cell_length_a 16.367(4)
_cell_length_b 43.536(8)
_cell_length_c 16.507(3)
_cell_measurement_temperature 193(2)
_cell_volume 11511(4)
_computing_cell_refinement 'Bruker SMART'
_computing_data_collection 'Bruker SMART'
_computing_data_reduction 'Bruker SHELXTL'
_computing_molecular_graphics 'Bruker SHELXTL'
_computing_publication_material 'Bruker SHELXTL'
_computing_structure_refinement 'SHELXL-97 (Sheldrick, 1997)'
_computing_structure_solution 'SHELXS-97 (Sheldrick, 1990)'
_diffrn_ambient_temperature 193(2)
_diffrn_measured_fraction_theta_full 0.744
_diffrn_measured_fraction_theta_max 0.744
_diffrn_measurement_device_type 'CCD area detector'
_diffrn_measurement_method 'phi and omega scans'
_diffrn_radiation_monochromator graphite
_diffrn_radiation_source 'fine-focus sealed tube'
_diffrn_radiation_type MoK\a
_diffrn_radiation_wavelength 0.71073
_diffrn_reflns_av_R_equivalents 0.0570
_diffrn_reflns_av_sigmaI/netI 0.2231
_diffrn_reflns_limit_h_max 14
_diffrn_reflns_limit_h_min -22
_diffrn_reflns_limit_k_max 58
_diffrn_reflns_limit_k_min -34
_diffrn_reflns_limit_l_max 20
_diffrn_reflns_limit_l_min -20
_diffrn_reflns_number 32106
_diffrn_reflns_theta_full 29.04
_diffrn_reflns_theta_max 29.04
_diffrn_reflns_theta_min 1.57
_exptl_absorpt_coefficient_mu 0.301
_exptl_absorpt_correction_type none
_exptl_crystal_density_diffrn 1.009
_exptl_crystal_F_000 3752
_exptl_crystal_size_max 0.05
_exptl_crystal_size_mid 0.2
_exptl_crystal_size_min 0.2
_refine_diff_density_max 0.755
_refine_diff_density_min -0.779
_refine_diff_density_rms 0.192
_refine_ls_abs_structure_details 'Flack H D (1983), Acta Cryst. A39, 876-881'
_refine_ls_abs_structure_Flack 0.02(2)
_refine_ls_extinction_method none
_refine_ls_goodness_of_fit_ref 1.158
_refine_ls_hydrogen_treatment mixed
_refine_ls_matrix_type fullcycle
_refine_ls_number_parameters 1720
_refine_ls_number_reflns 30347
_refine_ls_number_restraints 1289
_refine_ls_restrained_S_all 1.182
_refine_ls_R_factor_all 0.2427
_refine_ls_R_factor_gt 0.1064
_refine_ls_shift/su_max 0.310
_refine_ls_shift/su_mean 0.030
_refine_ls_structure_factor_coef Fsqd
_refine_ls_weighting_details 'calc w=1/[\s^2^(Fo^2^)+(0.1000P)^2^+0.0000P] where P=(Fo^2^+2Fc^2^)/3'
_refine_ls_weighting_scheme calc
_refine_ls_wR_factor_gt 0.2465
_refine_ls_wR_factor_ref 0.2894
_reflns_number_gt 11304
_reflns_number_total 30347
_reflns_threshold_expression >2sigma(I)
_cod_data_source_file ja0280933_s2_1.cif
_cod_data_source_block NiB10P_monoclinic
_cod_original_cell_volume 11512(4)
_cod_database_code 4113430

loop_
_symmetry_equiv_pos_as_xyz
'x, y, z'
'-x, y+1/2, -z'

loop_
_atom_site_label
_atom_site_type_symbol
_atom_site_fract_x
_atom_site_fract_y
_atom_site_fract_z
_atom_site_U_iso_or_equiv
_atom_site_adp_type
_atom_site_occupancy
_atom_site_symmetry_multiplicity
_atom_site_calc_flag
_atom_site_refinement_flags
Ni1 Ni 0.48296(5) 0.44250(2) 0.56274(5) 0.0434(2) Uani 1 1 d U
O21 O 0.4197(3) 0.36764(13) 0.7899(3) 0.086(2) Uani 1 1 d U
O22 O 0.3513(3) 0.37590(14) 0.8912(3) 0.100(2) Uani 1 1 d U
O41 O 0.2557(3) 0.52073(12) 0.6141(3) 0.0715(17) Uani 1 1 d U
O42 O 0.1538(3) 0.51470(14) 0.6841(4) 0.102(2) Uani 1 1 d U
O61 O 0.5579(3) 0.36216(12) 0.3519(3) 0.0698(17) Uani 1 1 d U
O62 O 0.6256(3) 0.37003(15) 0.2488(3) 0.098(2) Uani 1 1 d U
O81 O 0.6983(3) 0.52135(13) 0.4867(3) 0.0852(19) Uani 1 1 d U
O82 O 0.8086(3) 0.51352(15) 0.4215(3) 0.109(2) Uani 1 1 d U
N1 N 0.5758(3) 0.44482(13) 0.6550(3) 0.0502(17) Uani 1 1 d U
N2 N 0.4065(3) 0.44270(12) 0.6365(3) 0.0379(14) Uani 1 1 d U
N3 N 0.3915(2) 0.44025(12) 0.4720(3) 0.0342(14) Uani 1 1 d U
N4 N 0.5577(3) 0.44266(13) 0.4880(3) 0.0432(15) Uani 1 1 d U
C1 C 0.6575(4) 0.45296(16) 0.6555(4) 0.058(2) Uani 1 1 d U
C2 C 0.7100(4) 0.45278(16) 0.7390(4) 0.052(2) Uani 1 1 d U
H2 H 0.7671 0.4584 0.7554 0.063 Uiso 1 1 calc R
C3 C 0.6576(3) 0.44264(18) 0.7874(4) 0.052(2) Uani 1 1 d U
H3 H 0.6736 0.4391 0.8453 0.063 Uiso 1 1 calc R
C4 C 0.5779(4) 0.43813(16) 0.7412(4) 0.049(2) Uani 1 1 d U
C5 C 0.5013(3) 0.43261(14) 0.7665(3) 0.0386(19) Uani 1 1 d U
C6 C 0.4245(3) 0.43604(15) 0.7206(4) 0.046(2) Uani 1 1 d U
C7 C 0.3541(3) 0.43855(16) 0.7565(4) 0.050(2) Uani 1 1 d U
H7 H 0.3508 0.4345 0.8123 0.060 Uiso 1 1 calc R
C8 C 0.2908(4) 0.44818(17) 0.6928(4) 0.057(2) Uani 1 1 d U
H8 H 0.2350 0.4529 0.6965 0.069 Uiso 1 1 calc R
C9 C 0.3262(4) 0.44967(15) 0.6191(3) 0.0420(19) Uani 1 1 d U
C10 C 0.2779(4) 0.45414(15) 0.5393(4) 0.048(2) Uani 1 1 d U
C11 C 0.3117(4) 0.44753(15) 0.4705(4) 0.047(2) Uani 1 1 d U
C12 C 0.2580(4) 0.44256(18) 0.3900(4) 0.062(2) Uani 1 1 d U
H12 H 0.1996 0.4462 0.3740 0.074 Uiso 1 1 calc R
C13 C 0.3107(4) 0.43141(16) 0.3426(4) 0.055(2) Uani 1 1 d U
H13 H 0.2957 0.4252 0.2863 0.066 Uiso 1 1 calc R
C14 C 0.3942(4) 0.43073(16) 0.3946(4) 0.049(2) Uani 1 1 d U
C15 C 0.4653(4) 0.42482(15) 0.3627(4) 0.047(2) Uani 1 1 d U
C16 C 0.5415(3) 0.43329(15) 0.4069(4) 0.042(2) Uani 1 1 d U
C17 C 0.6164(4) 0.43547(16) 0.3723(4) 0.056(2) Uani 1 1 d U
H17 H 0.6217 0.4297 0.3181 0.067 Uiso 1 1 calc R
C18 C 0.6760(4) 0.44714(18) 0.4317(4) 0.069(2) Uani 1 1 d U
H18 H 0.7310 0.4521 0.4259 0.083 Uiso 1 1 calc R
C19 C 0.6431(3) 0.45122(15) 0.5077(3) 0.039(2) Uani 1 1 d U
C20 C 0.6877(4) 0.45802(15) 0.5848(4) 0.050(2) Uani 1 1 d U
C21 C 0.5150(4) 0.42811(17) 0.8594(4) 0.054(2) Uani 1 1 d U
H21 H 0.5204 0.4479 0.8907 0.065 Uiso 1 1 calc R
C22 C 0.5676(4) 0.40184(16) 0.9077(4) 0.056(2) Uani 1 1 d U
C23 C 0.6006(4) 0.37659(18) 0.8660(4) 0.073(3) Uani 1 1 d U
H23A H 0.5639 0.3730 0.8120 0.109 Uiso 1 1 calc R
H23B H 0.6033 0.3580 0.8998 0.109 Uiso 1 1 calc R
H23C H 0.6567 0.3818 0.8582 0.109 Uiso 1 1 calc R
C24 C 0.6209(5) 0.4088(2) 0.9952(4) 0.081(3) Uani 1 1 d U
H24A H 0.6497 0.3900 1.0183 0.121 Uiso 1 1 calc R
H24B H 0.5844 0.4160 1.0314 0.121 Uiso 1 1 calc R
H24C H 0.6621 0.4247 0.9909 0.121 Uiso 1 1 calc R
C25 C 0.4716(4) 0.40275(16) 0.9007(4) 0.055(2) Uani 1 1 d U
H25 H 0.4540 0.4094 0.9524 0.066 Uiso 1 1 calc R
C26 C 0.4172(4) 0.38015(19) 0.8528(5) 0.070(3) Uani 1 1 d U
C27 C 0.2851 0.3594 0.8476 0.112 Uiso 1 1 d .
H27A H 0.2949 0.3370 0.8546 0.134 Uiso 1 1 calc R
H27B H 0.2745 0.3645 0.7879 0.134 Uiso 1 1 calc R
C28 C 0.1996 0.3715 0.8933 0.210 Uiso 1 1 d .
H28A H 0.1516 0.3642 0.8510 0.252 Uiso 1 1 calc R
H28B H 0.2040 0.3564 0.9389 0.252 Uiso 1 1 calc R
C29 C 0.1618 0.3971 0.9277 0.315 Uiso 1 1 d .
H29A H 0.1092 0.3909 0.9439 0.378 Uiso 1 1 calc R
H29B H 0.2003 0.4057 0.9766 0.378 Uiso 1 1 calc R
C30 C 0.1474 0.4171 0.8659 0.353 Uiso 1 1 d .
H30A H 0.1072 0.4086 0.8181 0.423 Uiso 1 1 calc R
H30B H 0.1999 0.4223 0.8479 0.423 Uiso 1 1 calc R
C31 C 0.1150 0.4426 0.8961 0.300 Uiso 1 1 d D
H31A H 0.0733 0.4525 0.8520 0.360 Uiso 1 1 calc R
H31B H 0.0872 0.4368 0.9418 0.360 Uiso 1 1 calc R
C32 C 0.1792 0.4620 0.9240 0.300 Uiso 1 1 d .
H32A H 0.2320 0.4559 0.9082 0.360 Uiso 1 1 calc R
H32B H 0.1881 0.4663 0.9841 0.360 Uiso 1 1 calc R
C33 C 0.1272 0.4906 0.8638 0.315 Uiso 1 1 d D
H33A H 0.1258 0.4832 0.8068 0.378 Uiso 1 1 calc R
H33B H 0.0692 0.4884 0.8719 0.378 Uiso 1 1 calc R
C34 C 0.1360 0.5206 0.8576 0.201 Uiso 1 1 d D
H34A H 0.1498 0.5302 0.9131 0.242 Uiso 1 1 calc R
H34B H 0.0841 0.5300 0.8259 0.242 Uiso 1 1 calc R
C35 C 0.2057 0.5246 0.8133 0.225 Uiso 1 1 d D
H35A H 0.2496 0.5368 0.8498 0.270 Uiso 1 1 calc R
H35B H 0.2296 0.5041 0.8075 0.270 Uiso 1 1 calc R
C36 C 0.1904 0.5387 0.7336 0.189 Uiso 1 1 d D
H36A H 0.1520 0.5565 0.7308 0.227 Uiso 1 1 calc R
H36B H 0.2429 0.5455 0.7182 0.227 Uiso 1 1 calc R
C41 C 0.1843(4) 0.45981(15) 0.5262(4) 0.054(2) Uani 1 1 d U
H41 H 0.1525 0.4401 0.5218 0.065 Uiso 1 1 calc R
C42 C 0.1351(4) 0.48422(17) 0.4781(4) 0.057(2) Uani 1 1 d U
C43 C 0.1789(4) 0.50888(17) 0.4366(4) 0.059(2) Uani 1 1 d U
H43A H 0.2338 0.5133 0.4713 0.089 Uiso 1 1 calc R
H43B H 0.1451 0.5277 0.4298 0.089 Uiso 1 1 calc R
H43C H 0.1857 0.5016 0.3823 0.089 Uiso 1 1 calc R
C44 C 0.0439(4) 0.4768(2) 0.4218(5) 0.084(3) Uani 1 1 d U
H44A H 0.0165 0.4609 0.4488 0.126 Uiso 1 1 calc R
H44B H 0.0501 0.4696 0.3672 0.126 Uiso 1 1 calc R
H44C H 0.0098 0.4955 0.4154 0.126 Uiso 1 1 calc R
C45 C 0.1428(4) 0.48475(16) 0.5716(4) 0.056(2) Uani 1 1 d U
H45 H 0.0921 0.4781 0.5919 0.067 Uiso 1 1 calc R
C46 C 0.1938(4) 0.50865(18) 0.6210(4) 0.061(2) Uani 1 1 d U
C61 C 0.4552(4) 0.41884(17) 0.2695(4) 0.056(2) Uani 1 1 d U
H61 H 0.4448 0.4377 0.2344 0.067 Uiso 1 1 calc R
C62 C 0.4101(5) 0.39015(18) 0.2299(4) 0.060(2) Uani 1 1 d U
C63 C 0.3794(4) 0.36643(17) 0.2795(4) 0.071(3) Uani 1 1 d U
H63A H 0.4175 0.3647 0.3335 0.106 Uiso 1 1 calc R
H63B H 0.3766 0.3467 0.2507 0.106 Uiso 1 1 calc R
H63C H 0.3236 0.3721 0.2875 0.106 Uiso 1 1 calc R
C64 C 0.3526(5) 0.39537(18) 0.1395(5) 0.080(3) Uani 1 1 d U
H64A H 0.2940 0.3920 0.1418 0.119 Uiso 1 1 calc R
H64B H 0.3690 0.3808 0.1003 0.119 Uiso 1 1 calc R
H64C H 0.3599 0.4164 0.1212 0.119 Uiso 1 1 calc R
C65 C 0.5060(4) 0.39388(17) 0.2360(4) 0.053(2) Uani 1 1 d U
H65 H 0.5221 0.3993 0.1825 0.064 Uiso 1 1 calc R
C66 C 0.5629(4) 0.37384(17) 0.2870(4) 0.059(2) Uani 1 1 d U
C67 C 0.6943 0.3501 0.2843 0.102 Uiso 1 1 d .
H67A H 0.6787 0.3383 0.3301 0.122 Uiso 1 1 calc R
H67B H 0.7034 0.3353 0.2417 0.122 Uiso 1 1 calc R
C68 C 0.7707 0.3660 0.3153 0.279 Uiso 1 1 d .
H68A H 0.8140 0.3510 0.3405 0.335 Uiso 1 1 calc R
H68B H 0.7625 0.3805 0.3591 0.335 Uiso 1 1 calc R
C69 C 0.8027 0.3847 0.2428 0.172 Uiso 1 1 d D
H69A H 0.8579 0.3766 0.2377 0.206 Uiso 1 1 calc R
H69B H 0.7634 0.3810 0.1896 0.206 Uiso 1 1 calc R
C70 C 0.8092 0.4140 0.2552 0.401 Uiso 1 1 d D
H70A H 0.8113 0.4180 0.3146 0.481 Uiso 1 1 calc R
H70B H 0.7583 0.4240 0.2233 0.481 Uiso 1 1 calc R
C71 C 0.8834 0.4285 0.2316 0.203 Uiso 1 1 d .
H71A H 0.9211 0.4382 0.2794 0.244 Uiso 1 1 calc R
H71B H 0.9150 0.4139 0.2038 0.244 Uiso 1 1 calc R
C72 C 0.8399 0.4497 0.1779 0.209 Uiso 1 1 d D
H72A H 0.8252 0.4387 0.1243 0.251 Uiso 1 1 calc R
H72B H 0.8823 0.4651 0.1708 0.251 Uiso 1 1 calc R
C73 C 0.7689 0.4669 0.1819 0.268 Uiso 1 1 d D
H73A H 0.7192 0.4539 0.1815 0.321 Uiso 1 1 calc R
H73B H 0.7562 0.4825 0.1373 0.321 Uiso 1 1 calc R
C74 C 0.8013 0.4811 0.2648 0.202 Uiso 1 1 d D
H74A H 0.7777 0.4707 0.3082 0.242 Uiso 1 1 calc R
H74B H 0.8630 0.4798 0.2797 0.242 Uiso 1 1 calc R
C75 C 0.7750 0.5114 0.2549 0.335 Uiso 1 1 d D
H75A H 0.7225 0.5125 0.2126 0.402 Uiso 1 1 calc R
H75B H 0.8177 0.5237 0.2350 0.402 Uiso 1 1 calc R
C76 C 0.7593 0.5258 0.3425 0.178 Uiso 1 1 d .
H76A H 0.7699 0.5482 0.3415 0.213 Uiso 1 1 calc R
H76B H 0.6995 0.5231 0.3435 0.213 Uiso 1 1 calc R
C81 C 0.7805(3) 0.46536(17) 0.5962(4) 0.056(2) Uani 1 1 d U
H81 H 0.8162 0.4466 0.6081 0.067 Uiso 1 1 calc R
C82 C 0.8204(4) 0.49291(19) 0.6411(4) 0.057(3) Uani 1 1 d U
C83 C 0.7713(4) 0.51757(18) 0.6682(4) 0.071(3) Uani 1 1 d U
H83A H 0.7159 0.5183 0.6318 0.106 Uiso 1 1 calc R
H83B H 0.7997 0.5373 0.6658 0.106 Uiso 1 1 calc R
H83C H 0.7654 0.5136 0.7252 0.106 Uiso 1 1 calc R
C84 C 0.9034(4) 0.4894(2) 0.6900(4) 0.075(3) Uani 1 1 d U
H84A H 0.9306 0.4718 0.6697 0.113 Uiso 1 1 calc R
H84B H 0.9003 0.4860 0.7480 0.113 Uiso 1 1 calc R
H84C H 0.9357 0.5081 0.6857 0.113 Uiso 1 1 calc R
C85 C 0.8176(4) 0.48904(18) 0.5492(5) 0.066(3) Uani 1 1 d U
H85 H 0.8719 0.4830 0.5349 0.080 Uiso 1 1 calc R
C86 C 0.7628(5) 0.50914(19) 0.4859(5) 0.082(3) Uani 1 1 d U
Ni2 Ni 0.98205(5) 0.29951(2) 0.57704(5) 0.0452(2) Uani 1 1 d U
O121 O 1.1140(3) 0.38004(13) 0.4272(3) 0.0811(19) Uani 1 1 d U
O122 O 1.1606(3) 0.37242(12) 0.3103(3) 0.0658(17) Uani 1 1 d U
O141 O 0.9645(4) 0.21431(15) 0.3707(4) 0.122(3) Uani 1 1 d U
O142 O 0.9908(3) 0.21833(14) 0.2443(4) 0.102(2) Uani 1 1 d U
O161 O 0.8496(3) 0.38745(12) 0.6881(3) 0.0747(18) Uani 1 1 d U
O162 O 0.8137(3) 0.38633(13) 0.8141(3) 0.0767(18) Uani 1 1 d U
O181 O 0.9967(4) 0.22696(14) 0.8334(3) 0.108(2) Uani 1 1 d U
O182 O 1.0007(4) 0.23807(14) 0.9645(3) 0.110(2) Uani 1 1 d U
N101 N 1.0937(3) 0.29933(12) 0.6264(3) 0.0449(15) Uani 1 1 d U
N102 N 1.0120(3) 0.29775(13) 0.4696(3) 0.0514(16) Uani 1 1 d U
N103 N 0.8685(3) 0.29726(13) 0.5261(3) 0.0624(17) Uani 1 1 d U
N104 N 0.9525(3) 0.30274(12) 0.6819(3) 0.0472(16) Uani 1 1 d U
C101 C 1.1286(4) 0.29097(15) 0.7105(4) 0.049(2) Uani 1 1 d U
C102 C 1.2203(4) 0.29212(18) 0.7237(4) 0.063(3) Uani 1 1 d U
H102 H 1.2580 0.2855 0.7723 0.075 Uiso 1 1 calc R
C103 C 1.2426(4) 0.30434(18) 0.6543(4) 0.073(3) Uani 1 1 d U
H103 H 1.2973 0.3098 0.6483 0.088 Uiso 1 1 calc R
C104 C 1.1604(4) 0.30737(15) 0.5876(4) 0.050(2) Uani 1 1 d U
C105 C 1.1548(4) 0.31378(15) 0.5067(4) 0.052(2) Uani 1 1 d U
C106 C 1.0846(3) 0.30738(15) 0.4524(4) 0.047(2) Uani 1 1 d U
C107 C 1.0835(4) 0.30395(19) 0.3646(4) 0.069(3) Uani 1 1 d U
H107 H 1.1260 0.3095 0.3359 0.083 Uiso 1 1 calc R
C108 C 1.0076(4) 0.29087(18) 0.3324(4) 0.064(2) Uani 1 1 d U
H108 H 0.9888 0.2843 0.2769 0.077 Uiso 1 1 calc R
C109 C 0.9617(4) 0.28891(17) 0.3974(4) 0.053(2) Uani 1 1 d U
C110 C 0.8823(4) 0.27918(15) 0.3898(4) 0.055(2) Uani 1 1 d U
C111 C 0.8337(4) 0.28524(16) 0.4488(4) 0.062(2) Uani 1 1 d U
C112 C 0.7430(4) 0.28623(16) 0.4345(4) 0.057(2) Uani 1 1 d U
H112 H 0.7054 0.2785 0.3873 0.068 Uiso 1 1 calc R
C113 C 0.7218(3) 0.30022(17) 0.5011(4) 0.051(2) Uani 1 1 d U
H113 H 0.6672 0.3048 0.5089 0.062 Uiso 1 1 calc R
C114 C 0.7987(4) 0.30662(18) 0.5567(4) 0.068(2) Uani 1 1 d U
C115 C 0.8058(4) 0.31816(15) 0.6391(4) 0.048(2) Uani 1 1 d U
C116 C 0.8774(4) 0.31288(15) 0.6967(4) 0.047(2) Uani 1 1 d U
C117 C 0.8839(4) 0.31435(16) 0.7888(4) 0.051(2) Uani 1 1 d U
H117 H 0.8444 0.3228 0.8173 0.062 Uiso 1 1 calc R
C118 C 0.9522(4) 0.30211(17) 0.8200(4) 0.058(2) Uani 1 1 d U
H118 H 0.9687 0.2971 0.8771 0.070 Uiso 1 1 calc R
C119 C 1.0034(4) 0.29633(17) 0.7600(4) 0.062(2) Uani 1 1 d U
C120 C 1.0856(4) 0.28741(16) 0.7709(4) 0.046(2) Uani 1 1 d U
C121 C 1.2395(4) 0.32418(18) 0.4857(4) 0.064(3) Uani 1 1 d U
H121 H 1.2778 0.3071 0.4775 0.077 Uiso 1 1 calc R
C122 C 1.2820(4) 0.35318(17) 0.5195(4) 0.056(2) Uani 1 1 d U
C123 C 1.2535(5) 0.37343(18) 0.5790(5) 0.076(3) Uani 1 1 d U
H12A H 1.1924 0.3737 0.5678 0.114 Uiso 1 1 calc R
H12B H 1.2744 0.3943 0.5738 0.114 Uiso 1 1 calc R
H12C H 1.2748 0.3659 0.6353 0.114 Uiso 1 1 calc R
C124 C 1.3769(4) 0.3532(2) 0.5354(5) 0.112(4) Uani 1 1 d U
H12D H 1.3980 0.3731 0.5581 0.168 Uiso 1 1 calc R
H12E H 1.3952 0.3495 0.4833 0.168 Uiso 1 1 calc R
H12F H 1.3987 0.3369 0.5750 0.168 Uiso 1 1 calc R
C125 C 1.2401(4) 0.35088(17) 0.4316(4) 0.059(2) Uani 1 1 d U
H125 H 1.2812 0.3483 0.3949 0.071 Uiso 1 1 calc R
C126 C 1.1672(4) 0.36940(17) 0.3913(5) 0.057(2) Uani 1 1 d U
C127 C 1.0826 0.3861 0.2615 0.081 Uiso 1 1 d .
H12G H 1.0720 0.4059 0.2871 0.098 Uiso 1 1 calc R
H12H H 1.0353 0.3722 0.2644 0.098 Uiso 1 1 calc R
C128 C 1.0853 0.3920 0.1644 0.114 Uiso 1 1 d .
H12I H 1.0324 0.4009 0.1332 0.137 Uiso 1 1 calc R
H12J H 1.1326 0.4053 0.1581 0.137 Uiso 1 1 calc R
C129 C 1.0982 0.3570 0.1374 0.204 Uiso 1 1 d .
H12K H 1.0561 0.3455 0.1606 0.245 Uiso 1 1 calc R
H12L H 1.0765 0.3573 0.0768 0.245 Uiso 1 1 calc R
C130 C 1.1647 0.3366 0.1466 0.210 Uiso 1 1 d .
H13A H 1.1869 0.3345 0.2068 0.252 Uiso 1 1 calc R
H13B H 1.2088 0.3468 0.1233 0.252 Uiso 1 1 calc R
C131 C 1.1558 0.3036 0.1106 0.209 Uiso 1 1 d .
H13C H 1.1559 0.3048 0.0507 0.251 Uiso 1 1 calc R
H13D H 1.1009 0.2954 0.1162 0.251 Uiso 1 1 calc R
C132 C 1.2272 0.2799 0.1530 0.255 Uiso 1 1 d .
H13E H 1.2538 0.2716 0.1089 0.306 Uiso 1 1 calc R
H13F H 1.2705 0.2917 0.1912 0.306 Uiso 1 1 calc R
C133 C 1.2028 0.2531 0.2002 0.320 Uiso 1 1 d D
H13G H 1.2282 0.2353 0.1771 0.384 Uiso 1 1 calc R
H13H H 1.2370 0.2560 0.2566 0.384 Uiso 1 1 calc R
C134 C 1.1292 0.2413 0.2150 0.160 Uiso 1 1 d D
H13I H 1.0896 0.2400 0.1610 0.192 Uiso 1 1 calc R
H13J H 1.1063 0.2566 0.2487 0.192 Uiso 1 1 calc R
C135 C 1.1277 0.2131 0.2534 0.251 Uiso 1 1 d .
H13K H 1.1381 0.1976 0.2127 0.301 Uiso 1 1 calc R
H13L H 1.1776 0.2128 0.2991 0.301 Uiso 1 1 calc R
C136 C 1.0689 0.2025 0.2836 0.144 Uiso 1 1 d .
H13M H 1.0805 0.2058 0.3442 0.173 Uiso 1 1 calc R
H13N H 1.0633 0.1801 0.2731 0.173 Uiso 1 1 calc R
C141 C 0.8326(4) 0.26818(18) 0.3058(5) 0.078(3) Uani 1 1 d U
H141 H 0.8053 0.2844 0.2667 0.093 Uiso 1 1 calc R
C142 C 0.7891(6) 0.2360(2) 0.2984(6) 0.115(4) Uani 1 1 d U
C143 C 0.7825(5) 0.2169(2) 0.3742(6) 0.110(4) Uani 1 1 d U
H14A H 0.8355 0.2178 0.4145 0.165 Uiso 1 1 calc R
H14B H 0.7700 0.1955 0.3576 0.165 Uiso 1 1 calc R
H14C H 0.7377 0.2251 0.3993 0.165 Uiso 1 1 calc R
C144 C 0.7003(5) 0.2361(2) 0.2255(5) 0.115(4) Uani 1 1 d U
H14D H 0.6526 0.2325 0.2516 0.172 Uiso 1 1 calc R
H14E H 0.7029 0.2199 0.1850 0.172 Uiso 1 1 calc R
H14F H 0.6939 0.2561 0.1975 0.172 Uiso 1 1 calc R
C145 C 0.8717(5) 0.23880(19) 0.2648(5) 0.080(3) Uani 1 1 d U
H145 H 0.8620 0.2397 0.2030 0.096 Uiso 1 1 calc R
C146 C 0.9481(6) 0.2233(2) 0.3021(7) 0.099(4) Uani 1 1 d U
C161 C 0.7291(4) 0.33022(16) 0.6602(4) 0.058(2) Uani 1 1 d U
H161 H 0.6938 0.3141 0.6791 0.070 Uiso 1 1 calc R
C162 C 0.6806(4) 0.3570(2) 0.6207(5) 0.077(3) Uani 1 1 d U
C163 C 0.7075(4) 0.37396(18) 0.5473(5) 0.078(3) Uani 1 1 d U
H16A H 0.7686 0.3751 0.5574 0.116 Uiso 1 1 calc R
H16B H 0.6842 0.3948 0.5426 0.116 Uiso 1 1 calc R
H16C H 0.6867 0.3627 0.4958 0.116 Uiso 1 1 calc R
C164 C 0.5852(4) 0.3555(2) 0.6040(5) 0.108(4) Uani 1 1 d U
H16D H 0.5675 0.3447 0.6495 0.161 Uiso 1 1 calc R
H16E H 0.5646 0.3445 0.5520 0.161 Uiso 1 1 calc R
H16F H 0.5624 0.3764 0.5997 0.161 Uiso 1 1 calc R
C165 C 0.7271(4) 0.36130(18) 0.7045(4) 0.063(2) Uani 1 1 d U
H165 H 0.6892 0.3603 0.7449 0.076 Uiso 1 1 calc R
C166 C 0.8019(4) 0.37936(18) 0.7379(6) 0.078(3) Uani 1 1 d U
C167 C 0.8935 0.4022 0.8497 0.083 Uiso 1 1 d .
H16G H 0.8994 0.4211 0.8184 0.099 Uiso 1 1 calc R
H16H H 0.9417 0.3886 0.8483 0.099 Uiso 1 1 calc R
C168 C 0.8886 0.4097 0.9379 0.229 Uiso 1 1 d .
H16I H 0.9278 0.4266 0.9582 0.275 Uiso 1 1 calc R
H16J H 0.8315 0.4169 0.9393 0.275 Uiso 1 1 calc R
C169 C 0.9061 0.3867 0.9858 0.210 Uiso 1 1 d .
H16K H 0.9292 0.3945 1.0421 0.252 Uiso 1 1 calc R
H16L H 0.9512 0.3750 0.9679 0.252 Uiso 1 1 calc R
C170 C 0.8419 0.3659 0.9919 0.214 Uiso 1 1 d .
H17A H 0.8226 0.3573 0.9357 0.257 Uiso 1 1 calc R
H17B H 0.7952 0.3784 1.0036 0.257 Uiso 1 1 calc R
C171 C 0.8514 0.3362 1.0564 0.281 Uiso 1 1 d .
H17C H 0.8487 0.3440 1.1121 0.337 Uiso 1 1 calc R
H17D H 0.9076 0.3272 1.0602 0.337 Uiso 1 1 calc R
C172 C 0.7792 0.3072 1.0322 0.203 Uiso 1 1 d .
H17E H 0.7335 0.3122 1.0611 0.244 Uiso 1 1 calc R
H17F H 0.7554 0.3092 0.9723 0.244 Uiso 1 1 calc R
C173 C 0.7957 0.2768 1.0461 0.286 Uiso 1 1 d D
H17G H 0.7442 0.2646 1.0281 0.344 Uiso 1 1 calc R
H17H H 0.8174 0.2730 1.1058 0.344 Uiso 1 1 calc R
C174 C 0.8600 0.2680 0.9968 0.176 Uiso 1 1 d D
H17I H 0.8464 0.2761 0.9396 0.211 Uiso 1 1 calc R
H17J H 0.9170 0.2744 1.0242 0.211 Uiso 1 1 calc R
C175 C 0.8489 0.2364 0.9999 0.354 Uiso 1 1 d D
H17K H 0.7896 0.2309 0.9793 0.425 Uiso 1 1 calc R
H17L H 0.8668 0.2288 1.0572 0.425 Uiso 1 1 calc R
C176 C 0.9019 0.2231 0.9455 0.164 Uiso 1 1 d .
H17M H 0.8751 0.2270 0.8870 0.197 Uiso 1 1 calc R
H17N H 0.9054 0.2006 0.9538 0.197 Uiso 1 1 calc R
C181 C 1.1307(4) 0.27912(18) 0.8493(4) 0.074(3) Uani 1 1 d U
H181 H 1.1638 0.2968 0.8777 0.088 Uiso 1 1 calc R
C182 C 1.1795(4) 0.2478(2) 0.8682(5) 0.082(3) Uani 1 1 d U
C183 C 1.1700(5) 0.22489(18) 0.8002(5) 0.100(3) Uani 1 1 d U
H18A H 1.2219 0.2237 0.7795 0.150 Uiso 1 1 calc R
H18B H 1.1241 0.2311 0.7552 0.150 Uiso 1 1 calc R
H18C H 1.1576 0.2047 0.8211 0.150 Uiso 1 1 calc R
C184 C 1.2593(5) 0.2494(2) 0.9211(6) 0.132(4) Uani 1 1 d U
H18D H 1.3022 0.2440 0.8899 0.197 Uiso 1 1 calc R
H18E H 1.2619 0.2350 0.9671 0.197 Uiso 1 1 calc R
H18F H 1.2692 0.2703 0.9429 0.197 Uiso 1 1 calc R
C185 C 1.1088(5) 0.25541(18) 0.9132(5) 0.078(3) Uani 1 1 d U
H185 H 1.1286 0.2616 0.9723 0.094 Uiso 1 1 calc R
C186 C 1.0302(5) 0.23932(19) 0.8973(5) 0.079(3) Uani 1 1 d U
Ni3 Ni 0.46956(5) 0.58423(2) 0.05640(5) 0.0455(2) Uani 1 1 d U
O221 O 0.5980(3) 0.50448(12) -0.0831(3) 0.0707(17) Uani 1 1 d U
O222 O 0.7190(3) 0.51096(12) -0.1211(3) 0.0683(18) Uani 1 1 d U
O241 O 0.7026(3) 0.66088(12) 0.0666(3) 0.0870(19) Uani 1 1 d U
O242 O 0.8314(3) 0.65926(13) 0.0569(4) 0.102(2) Uani 1 1 d U
O261 O 0.3619(3) 0.49477(12) 0.1883(3) 0.0711(17) Uani 1 1 d U
O262 O 0.2347(3) 0.49441(12) 0.2243(3) 0.0766(18) Uani 1 1 d U
O281 O 0.2387(4) 0.65883(16) 0.0738(4) 0.122(3) Uani 1 1 d U
O282 O 0.1115(3) 0.64552(15) 0.0922(4) 0.108(2) Uani 1 1 d U
N201 N 0.4146(3) 0.58716(12) -0.0561(3) 0.0442(15) Uani 1 1 d U
N202 N 0.5742(3) 0.58535(13) 0.0256(3) 0.0434(15) Uani 1 1 d U
N203 N 0.5249(3) 0.58320(14) 0.1724(3) 0.0540(17) Uani 1 1 d U
N204 N 0.3611(3) 0.58082(12) 0.0862(3) 0.0448(16) Uani 1 1 d U
C201 C 0.3363(4) 0.59798(16) -0.0838(4) 0.049(2) Uani 1 1 d U
C202 C 0.3204(4) 0.60028(16) -0.1735(5) 0.067(3) Uani 1 1 d U
H202 H 0.2723 0.6090 -0.2079 0.081 Uiso 1 1 calc R
C203 C 0.3871(4) 0.58766(18) -0.1996(4) 0.066(2) Uani 1 1 d U
H203 H 0.3923 0.5836 -0.2549 0.079 Uiso 1 1 calc R
C204 C 0.4501(4) 0.5818(2) -0.1215(4) 0.066(2) Uani 1 1 d U
C205 C 0.5299(4) 0.57218(15) -0.1199(4) 0.048(2) Uani 1 1 d U
C206 C 0.5911(4) 0.57545(15) -0.0526(4) 0.049(2) Uani 1 1 d U
C207 C 0.6773(3) 0.57714(16) -0.0502(3) 0.046(2) Uani 1 1 d U
H207 H 0.7047 0.5714 -0.0934 0.055 Uiso 1 1 calc R
C208 C 0.7130(4) 0.58812(16) 0.0220(4) 0.051(2) Uani 1 1 d U
H208 H 0.7705 0.5930 0.0393 0.061 Uiso 1 1 calc R
C209 C 0.6498(4) 0.59164(16) 0.0715(4) 0.059(2) Uani 1 1 d U
C210 C 0.6652(4) 0.60004(17) 0.1560(4) 0.059(2) Uani 1 1 d U
C211 C 0.6043(4) 0.59327(16) 0.2015(4) 0.057(2) Uani 1 1 d U
C212 C 0.6212(5) 0.59309(19) 0.2908(4) 0.075(3) Uani 1 1 d U
H212 H 0.6700 0.6004 0.3272 0.090 Uiso 1 1 calc R
C213 C 0.5517(5) 0.58000(19) 0.3126(5) 0.085(3) Uani 1 1 d U
H213 H 0.5449 0.5753 0.3671 0.102 Uiso 1 1 calc R
C214 C 0.4929(4) 0.57494(16) 0.2381(4) 0.050(2) Uani 1 1 d U
C215 C 0.4139(5) 0.56393(16) 0.2319(4) 0.060(2) Uani 1 1 d U
C216 C 0.3453(4) 0.56876(14) 0.1584(4) 0.055(2) Uani 1 1 d U
C217 C 0.2598(4) 0.56766(15) 0.1558(4) 0.047(2) Uani 1 1 d U
H217 H 0.2333 0.5592 0.1968 0.056 Uiso 1 1 calc R
C218 C 0.2220(4) 0.58080(17) 0.0848(4) 0.059(2) Uani 1 1 d U
H218 H 0.1638 0.5845 0.0673 0.070 Uiso 1 1 calc R
C219 C 0.2870(3) 0.58837(16) 0.0388(4) 0.050(2) Uani 1 1 d U
C220 C 0.2729(4) 0.60068(15) -0.0388(4) 0.049(2) Uani 1 1 d U
C221 C 0.5493(4) 0.56185(17) -0.2035(4) 0.059(2) Uani 1 1 d U
H221 H 0.5622 0.5790 -0.2390 0.070 Uiso 1 1 calc R
C222 C 0.5133(4) 0.53558(17) -0.2482(4) 0.055(2) Uani 1 1 d U
C223 C 0.4507(4) 0.51606(19) -0.2180(5) 0.083(3) Uani 1 1 d U
H22A H 0.4635 0.5157 -0.1573 0.124 Uiso 1 1 calc R
H22B H 0.4529 0.4951 -0.2391 0.124 Uiso 1 1 calc R
H22C H 0.3947 0.5245 -0.2376 0.124 Uiso 1 1 calc R
C224 C 0.5017(5) 0.5386(2) -0.3434(5) 0.116(4) Uani 1 1 d U
H22D H 0.5458 0.5518 -0.3566 0.175 Uiso 1 1 calc R
H22E H 0.4471 0.5478 -0.3660 0.175 Uiso 1 1 calc R
H22F H 0.5049 0.5182 -0.3677 0.175 Uiso 1 1 calc R
C225 C 0.6020(4) 0.53273(17) -0.2061(4) 0.059(2) Uani 1 1 d U
H225 H 0.6415 0.5345 -0.2447 0.071 Uiso 1 1 calc R
C226 C 0.6372(4) 0.51378(17) -0.1284(4) 0.054(2) Uani 1 1 d U
C227 C 0.7595(5) 0.4953(2) -0.0506(5) 0.107(4) Uani 1 1 d U
H22G H 0.7326 0.4751 -0.0478 0.129 Uiso 1 1 calc R
H22H H 0.7546 0.5071 -0.0006 0.129 Uiso 1 1 calc R
C228 C 0.8453(6) 0.4911(2) -0.0528(6) 0.116(4) Uani 1 1 d U
H22I H 0.8506 0.4725 -0.0860 0.139 Uiso 1 1 calc R
H22J H 0.8766 0.4873 0.0043 0.139 Uiso 1 1 calc R
C229 C 0.8952(7) 0.5242(4) -0.0970(8) 0.269(8) Uani 1 1 d U
H22K H 0.9502 0.5193 -0.1101 0.323 Uiso 1 1 calc R
H22L H 0.8582 0.5345 -0.1442 0.323 Uiso 1 1 calc R
C230 C 0.8989(6) 0.5353(4) -0.0407(7) 0.174(6) Uani 1 1 d U
H23d H 0.9233 0.5221 0.0069 0.209 Uiso 1 1 calc R
H23e H 0.8441 0.5433 -0.0338 0.209 Uiso 1 1 calc R
C231 C 0.9700(7) 0.5660(3) -0.0576(7) 0.187(6) Uani 1 1 d U
H23f H 0.9751 0.5810 -0.0117 0.225 Uiso 1 1 calc R
H23g H 1.0260 0.5570 -0.0556 0.225 Uiso 1 1 calc R
C232 C 0.9430(5) 0.5834(3) -0.1400(6) 0.131(4) Uani 1 1 d U
H23h H 0.9927 0.5944 -0.1504 0.157 Uiso 1 1 calc R
H23i H 0.9284 0.5677 -0.1842 0.157 Uiso 1 1 calc R
C233 C 0.8708(7) 0.6065(3) -0.1520(7) 0.188(6) Uani 1 1 d U
H23j H 0.8179 0.5952 -0.1547 0.226 Uiso 1 1 calc R
H23k H 0.8674 0.6171 -0.2057 0.226 Uiso 1 1 calc R
C234 C 0.8790(6) 0.6311(2) -0.0830(5) 0.126(4) Uani 1 1 d U
H23l H 0.8888 0.6209 -0.0282 0.151 Uiso 1 1 calc R
H23m H 0.9273 0.6445 -0.0847 0.151 Uiso 1 1 calc R
C235 C 0.8024(5) 0.6496(2) -0.0941(5) 0.088(3) Uani 1 1 d U
H23n H 0.7927 0.6602 -0.1484 0.106 Uiso 1 1 calc R
H23o H 0.7538 0.6363 -0.0926 0.106 Uiso 1 1 calc R
C236 C 0.8117(7) 0.6712(3) -0.0308(6) 0.155(4) Uani 1 1 d U
H23p H 0.7594 0.6832 -0.0381 0.186 Uiso 1 1 calc R
H23q H 0.8567 0.6855 -0.0376 0.186 Uiso 1 1 calc R
C241 C 0.7490(5) 0.6102(2) 0.2015(5) 0.086(3) Uani 1 1 d U
H241 H 0.7843 0.5932 0.2308 0.103 Uiso 1 1 calc R
C242 C 0.7611(5) 0.6412(2) 0.2480(5) 0.108(3) Uani 1 1 d U
C243 C 0.6954(6) 0.6627(2) 0.2523(6) 0.132(4) Uani 1 1 d U
H24d H 0.6569 0.6637 0.1984 0.198 Uiso 1 1 calc R
H24e H 0.7194 0.6831 0.2670 0.198 Uiso 1 1 calc R
H24f H 0.6650 0.6559 0.2944 0.198 Uiso 1 1 calc R
C244 C 0.8235(6) 0.6397(3) 0.3292(6) 0.216(5) Uani 1 1 d U
H24g H 0.8295 0.6601 0.3549 0.324 Uiso 1 1 calc R
H24h H 0.8777 0.6329 0.3191 0.324 Uiso 1 1 calc R
H24i H 0.8040 0.6251 0.3661 0.324 Uiso 1 1 calc R
C245 C 0.7998(5) 0.6362(2) 0.1703(5) 0.092(3) Uani 1 1 d U
H245 H 0.8615 0.6327 0.1844 0.110 Uiso 1 1 calc R
C246 C 0.7720(5) 0.6520(2) 0.0908(6) 0.084(3) Uani 1 1 d U
C261 C 0.3907(4) 0.55140(19) 0.3143(4) 0.066(3) Uani 1 1 d U
H261 H 0.3738 0.5675 0.3507 0.079 Uiso 1 1 calc R
C262 C 0.4368(4) 0.52360(17) 0.3610(5) 0.067(3) Uani 1 1 d U
C263 C 0.5039(4) 0.50885(17) 0.3332(5) 0.075(3) Uani 1 1 d U
H26A H 0.5238 0.4914 0.3695 0.113 Uiso 1 1 calc R
H26B H 0.5496 0.5235 0.3346 0.113 Uiso 1 1 calc R
H26C H 0.4843 0.5015 0.2765 0.113 Uiso 1 1 calc R
C264 C 0.4453(5) 0.5252(2) 0.4535(4) 0.085(3) Uani 1 1 d U
H26D H 0.4742 0.5069 0.4791 0.128 Uiso 1 1 calc R
H26E H 0.3898 0.5264 0.4668 0.128 Uiso 1 1 calc R
H26F H 0.4775 0.5435 0.4748 0.128 Uiso 1 1 calc R
C265 C 0.3432(4) 0.52043(16) 0.3130(4) 0.065(2) Uani 1 1 d U
H265 H 0.3018 0.5201 0.3498 0.078 Uiso 1 1 calc R
C266 C 0.3178(5) 0.50222(16) 0.2365(4) 0.058(2) Uani 1 1 d U
C267 C 0.2029(5) 0.4775(2) 0.1481(4) 0.080(3) Uani 1 1 d U
H26G H 0.2337 0.4580 0.1471 0.096 Uiso 1 1 calc R
H26H H 0.2082 0.4899 0.0992 0.096 Uiso 1 1 calc R
C268 C 0.1121(6) 0.4715(3) 0.1492(7) 0.141(5) Uani 1 1 d U
H26I H 0.0934 0.4550 0.1082 0.169 Uiso 1 1 calc R
H26J H 0.1108 0.4626 0.2042 0.169 Uiso 1 1 calc R
C269 C 0.0506(10) 0.4941(4) 0.1345(9) 0.284(10) Uani 1 1 d U
H26K H 0.0544 0.5055 0.0836 0.340 Uiso 1 1 calc R
H26L H -0.0051 0.4844 0.1259 0.340 Uiso 1 1 calc R
C270 C 0.0595(6) 0.5135(3) 0.1978(7) 0.136(5) Uani 1 1 d U
H27c H 0.1166 0.5221 0.2061 0.164 Uiso 1 1 calc R
H27d H 0.0568 0.5013 0.2478 0.164 Uiso 1 1 calc R
C271 C -0.0052(7) 0.5427(3) 0.1953(6) 0.175(6) Uani 1 1 d U
H27e H -0.0038 0.5547 0.1448 0.210 Uiso 1 1 calc R
H27f H -0.0623 0.5341 0.1889 0.210 Uiso 1 1 calc R
C272 C 0.0082(7) 0.5657(3) 0.2701(6) 0.158(5) Uani 1 1 d U
H27g H -0.0469 0.5694 0.2844 0.190 Uiso 1 1 calc R
H27h H 0.0435 0.5554 0.3182 0.190 Uiso 1 1 calc R
C273 C 0.0454(11) 0.5955(5) 0.2605(10) 0.331(11) Uani 1 1 d U
H27i H 0.1038 0.5922 0.2900 0.397 Uiso 1 1 calc R
H27j H 0.0205 0.6084 0.2984 0.397 Uiso 1 1 calc R
C274 C 0.0548(8) 0.6149(4) 0.2050(7) 0.269(8) Uani 1 1 d U
H27k H 0.0057 0.6287 0.1943 0.323 Uiso 1 1 calc R
H27l H 0.0554 0.6036 0.1531 0.323 Uiso 1 1 calc R
C275 C 0.1320(7) 0.6342(3) 0.2252(7) 0.150(5) Uani 1 1 d U
H27m H 0.1395 0.6412 0.2834 0.180 Uiso 1 1 calc R
H27n H 0.1807 0.6213 0.2208 0.180 Uiso 1 1 calc R
C276 C 0.1310(8) 0.6598(3) 0.1748(6) 0.174(5) Uani 1 1 d U
H27o H 0.1859 0.6702 0.1851 0.209 Uiso 1 1 calc R
H27p H 0.0873 0.6746 0.1824 0.209 Uiso 1 1 calc R
C281 C 0.1929(4) 0.61361(18) -0.0772(5) 0.067(3) Uani 1 1 d U
H281 H 0.1554 0.5981 -0.1107 0.081 Uiso 1 1 calc R
C282 C 0.1774(5) 0.64469(17) -0.1106(6) 0.083(3) Uani 1 1 d U
C283 C 0.2536(5) 0.6666(2) -0.0970(5) 0.103(3) Uani 1 1 d U
H28c H 0.2898 0.6624 -0.0430 0.154 Uiso 1 1 calc R
H28d H 0.2342 0.6880 -0.0985 0.154 Uiso 1 1 calc R
H28e H 0.2850 0.6634 -0.1408 0.154 Uiso 1 1 calc R
C284 C 0.1090(5) 0.6486(3) -0.1936(5) 0.127(4) Uani 1 1 d U
H28f H 0.0642 0.6336 -0.1943 0.191 Uiso 1 1 calc R
H28g H 0.1349 0.6451 -0.2413 0.191 Uiso 1 1 calc R
H28h H 0.0859 0.6694 -0.1962 0.191 Uiso 1 1 calc R
C285 C 0.1438(5) 0.63695(19) -0.0343(5) 0.085(3) Uani 1 1 d U
H285 H 0.0823 0.6330 -0.0472 0.102 Uiso 1 1 calc R
C286 C 0.1721(6) 0.6484(2) 0.0460(6) 0.092(3) Uani 1 1 d U
O1W O 0.4958 0.3200 1.0348 0.350 Uani 0.50 1 d PU
O2W O -0.0177 0.5879 0.5602 0.365 Uani 0.50 1 d PU
C301 C 0.4471 0.6704 0.1055 0.221 Uani 0.50 1 d PU
H30C H 0.4525 0.6521 0.0723 0.332 Uiso 0.50 1 calc PR
H30D H 0.4975 0.6830 0.1106 0.332 Uiso 0.50 1 calc PR
H30E H 0.3984 0.6824 0.0783 0.332 Uiso 0.50 1 calc PR
C302 C 0.4356 0.6601 0.1959 0.113 Uani 0.50 1 d PU
H30F H 0.3883 0.6458 0.1789 0.135 Uiso 0.50 1 calc PR
H30G H 0.4848 0.6464 0.2103 0.135 Uiso 0.50 1 calc PR
C303 C 0.4233 0.6671 0.2859 0.220 Uani 0.50 1 d PU
H30H H 0.3880 0.6857 0.2825 0.264 Uiso 0.50 1 calc PR
H30I H 0.4787 0.6726 0.3193 0.264 Uiso 0.50 1 calc PR
C304 C 0.3808 0.6402 0.3412 0.179 Uani 0.50 1 d PU
H30J H 0.3380 0.6294 0.3001 0.214 Uiso 0.50 1 calc PR
H30K H 0.4258 0.6251 0.3602 0.214 Uiso 0.50 1 calc PR
C305 C 0.3386 0.6462 0.4195 0.294 Uani 0.50 1 d PU
H30L H 0.3730 0.6620 0.4534 0.353 Uiso 0.50 1 calc PR
H30M H 0.2837 0.6558 0.3973 0.353 Uiso 0.50 1 calc PR
C306 C 0.3265 0.6271 0.4657 0.392 Uani 0.50 1 d PU
H30N H 0.3002 0.6363 0.5081 0.588 Uiso 0.50 1 calc PR
H30O H 0.3797 0.6177 0.4921 0.588 Uiso 0.50 1 calc PR
H30P H 0.2896 0.6114 0.4355 0.588 Uiso 0.50 1 calc PR
C311 C 0.7032 0.2419 0.7171 0.158 Uani 0.50 1 d PU
H31C H 0.6997 0.2315 0.7690 0.238 Uiso 0.50 1 calc PR
H31D H 0.6504 0.2392 0.6771 0.238 Uiso 0.50 1 calc PR
H31E H 0.7138 0.2638 0.7276 0.238 Uiso 0.50 1 calc PR
C312 C 0.7848 0.2259 0.6770 0.239 Uani 0.50 1 d PU
H31F H 0.7642 0.2047 0.6810 0.287 Uiso 0.50 1 calc PR
H31G H 0.8255 0.2285 0.7299 0.287 Uiso 0.50 1 calc PR
C313 C 0.8694 0.2129 0.6192 0.239 Uani 0.50 1 d PU
H31H H 0.8757 0.1915 0.6399 0.287 Uiso 0.50 1 calc PR
H31I H 0.8335 0.2109 0.5633 0.287 Uiso 0.50 1 calc PR
C314 C 0.9543 0.2159 0.5928 0.139 Uani 0.50 1 d PU
H31J H 0.9790 0.2306 0.6369 0.167 Uiso 0.50 1 calc PR
H31K H 0.9338 0.2293 0.5445 0.167 Uiso 0.50 1 calc PR
C315 C 1.0397 0.2070 0.5676 0.253 Uani 0.50 1 d PU
H31L H 1.0198 0.1950 0.5164 0.304 Uiso 0.50 1 calc PR
H31M H 1.0622 0.1915 0.6101 0.304 Uiso 0.50 1 calc PR
C316 C 1.1244 0.2221 0.5493 0.085 Uani 0.50 1 d PU
H31N H 1.1604 0.2058 0.5351 0.128 Uiso 0.50 1 calc PR
H31O H 1.1538 0.2330 0.5987 0.128 Uiso 0.50 1 calc PR
H31P H 1.1104 0.2365 0.5031 0.128 Uiso 0.50 1 calc PR
O401 O 0.9860 0.4302 0.5790 0.235 Uani 1 1 d U
C401 C 0.9911 0.4032 0.5851 0.136 Uani 1 1 d U
C402 C 0.9310 0.3855 0.5009 0.186 Uani 1 1 d U
H40A H 0.9017 0.4010 0.4628 0.278 Uiso 1 1 calc R
H40B H 0.8901 0.3721 0.5191 0.278 Uiso 1 1 calc R
H40C H 0.9667 0.3732 0.4725 0.278 Uiso 1 1 calc R
C403 C 1.0449 0.3858 0.6563 0.159 Uani 1 1 d U
H40D H 1.0738 0.4005 0.6974 0.239 Uiso 1 1 calc R
H40E H 1.0862 0.3735 0.6354 0.239 Uiso 1 1 calc R
H40F H 1.0096 0.3723 0.6820 0.239 Uiso 1 1 calc R
O411 O 0.5338 -0.0461 0.9367 0.230 Uani 1 1 d U
C411 C 0.5334 -0.0208 0.9480 0.184 Uani 1 1 d U
C412 C 0.4689 -0.0056 0.9033 0.219 Uani 1 1 d U
H41A H 0.4287 -0.0203 0.8728 0.328 Uiso 1 1 calc R
H41B H 0.4887 0.0080 0.8641 0.328 Uiso 1 1 calc R
H41C H 0.4418 0.0066 0.9401 0.328 Uiso 1 1 calc R
C413 C 0.6009 0.0022 0.9991 0.256 Uani 1 1 d U
H41D H 0.6474 -0.0097 1.0312 0.385 Uiso 1 1 calc R
H41E H 0.5749 0.0144 1.0367 0.385 Uiso 1 1 calc R
H41F H 0.6217 0.0158 0.9607 0.385 Uiso 1 1 calc R

loop_
_atom_site_aniso_label
_atom_site_aniso_U_11
_atom_site_aniso_U_22
_atom_site_aniso_U_33
_atom_site_aniso_U_23
_atom_site_aniso_U_13
_atom_site_aniso_U_12
Ni1 0.0474(4) 0.0429(4) 0.0444(5) -0.0054(5) 0.0195(3) -0.0027(5)
O21 0.135(4) 0.077(4) 0.055(3) -0.019(3) 0.036(3) -0.012(3)
O22 0.107(4) 0.112(5) 0.084(4) -0.024(4) 0.025(3) -0.045(4)
O41 0.054(3) 0.070(3) 0.096(4) -0.004(3) 0.028(3) -0.004(3)
O42 0.101(4) 0.091(4) 0.123(4) -0.030(4) 0.041(3) -0.002(4)
O61 0.088(3) 0.076(4) 0.044(3) -0.009(3) 0.012(2) 0.019(3)
O62 0.089(3) 0.139(5) 0.068(3) -0.001(4) 0.020(3) 0.056(3)
O81 0.077(3) 0.087(4) 0.100(4) 0.022(3) 0.038(3) 0.027(3)
O82 0.117(4) 0.116(5) 0.116(4) 0.006(4) 0.075(3) -0.001(4)
N1 0.053(3) 0.050(3) 0.050(3) 0.000(3) 0.015(2) 0.011(3)
N2 0.045(3) 0.043(3) 0.024(3) 0.009(3) 0.004(2) 0.003(3)
N3 0.028(2) 0.049(3) 0.026(3) 0.006(3) 0.0075(19) 0.007(3)
N4 0.058(3) 0.054(3) 0.017(3) -0.011(3) 0.007(2) -0.020(3)
C1 0.050(3) 0.050(4) 0.085(5) 0.001(4) 0.041(3) 0.009(3)
C2 0.047(4) 0.073(5) 0.034(4) 0.002(4) -0.001(3) 0.009(4)
C3 0.042(3) 0.068(5) 0.045(4) -0.002(4) 0.006(3) -0.005(4)
C4 0.064(4) 0.049(4) 0.036(4) 0.001(4) 0.013(3) -0.007(4)
C5 0.048(3) 0.038(4) 0.032(4) -0.008(3) 0.013(3) -0.009(3)
C6 0.029(3) 0.044(4) 0.066(4) -0.013(4) 0.016(3) -0.001(3)
C7 0.042(3) 0.063(5) 0.051(4) 0.007(4) 0.021(3) -0.003(4)
C8 0.068(4) 0.060(5) 0.054(4) 0.006(4) 0.038(3) 0.001(4)
C9 0.053(3) 0.054(4) 0.023(3) -0.018(3) 0.019(3) -0.007(3)
C10 0.042(3) 0.051(4) 0.055(4) -0.005(4) 0.018(3) -0.011(3)
C11 0.067(4) 0.046(4) 0.030(4) -0.002(4) 0.009(3) -0.020(4)
C12 0.067(4) 0.057(4) 0.073(5) 0.002(4) 0.037(3) -0.009(4)
C13 0.074(4) 0.052(4) 0.043(4) -0.008(4) 0.022(3) -0.007(4)
C14 0.033(3) 0.069(5) 0.040(4) 0.008(4) -0.001(3) -0.014(3)
C15 0.049(4) 0.049(4) 0.040(4) -0.013(4) 0.004(3) -0.001(3)
C16 0.029(3) 0.057(4) 0.038(4) 0.018(3) 0.005(3) 0.009(3)
C17 0.070(4) 0.056(5) 0.040(4) -0.016(4) 0.009(3) -0.007(4)
C18 0.083(4) 0.068(5) 0.070(4) -0.015(4) 0.048(3) -0.006(4)
C19 0.032(3) 0.053(4) 0.029(4) -0.004(3) 0.002(3) 0.003(3)
C20 0.050(4) 0.044(4) 0.061(4) -0.010(4) 0.023(3) -0.006(3)
C21 0.048(4) 0.072(5) 0.047(4) -0.014(4) 0.019(3) -0.006(4)
C22 0.085(5) 0.055(5) 0.030(4) -0.005(4) 0.016(3) 0.011(4)
C23 0.100(5) 0.083(6) 0.038(4) -0.018(4) 0.021(4) 0.035(5)
C24 0.103(6) 0.114(7) 0.029(4) 0.010(5) 0.022(4) 0.011(5)
C25 0.063(4) 0.067(5) 0.036(4) 0.012(4) 0.012(3) -0.006(4)
C26 0.064(4) 0.090(6) 0.063(5) 0.035(5) 0.028(4) -0.018(4)
C41 0.046(4) 0.051(4) 0.070(5) 0.028(4) 0.019(3) -0.006(3)
C42 0.054(4) 0.056(5) 0.066(5) -0.005(4) 0.023(3) -0.003(4)
C43 0.053(4) 0.063(5) 0.061(5) 0.016(4) 0.011(4) -0.015(4)
C44 0.050(4) 0.122(8) 0.083(6) -0.016(6) 0.024(4) 0.006(5)
C45 0.054(4) 0.057(5) 0.060(5) -0.008(4) 0.021(3) -0.004(4)
C46 0.060(4) 0.079(5) 0.047(4) 0.007(4) 0.019(3) 0.033(4)
C61 0.060(4) 0.064(5) 0.046(4) -0.013(4) 0.018(3) -0.005(4)
C62 0.098(5) 0.066(5) 0.017(4) -0.009(4) 0.013(3) -0.006(4)
C63 0.079(5) 0.068(5) 0.066(5) -0.020(5) 0.018(4) -0.029(4)
C64 0.102(5) 0.051(5) 0.096(6) -0.019(5) 0.046(4) 0.004(4)
C65 0.058(4) 0.079(5) 0.026(4) -0.012(4) 0.015(3) -0.003(4)
C66 0.048(4) 0.075(5) 0.050(5) -0.035(4) 0.005(4) 0.011(4)
C81 0.035(3) 0.086(5) 0.049(4) -0.004(4) 0.013(3) -0.026(4)
C82 0.024(4) 0.106(6) 0.033(4) -0.016(4) -0.013(3) -0.005(4)
C83 0.058(4) 0.075(6) 0.091(5) -0.024(5) 0.043(4) -0.011(4)
C84 0.072(5) 0.106(7) 0.055(5) -0.035(5) 0.028(4) -0.022(5)
C85 0.045(4) 0.069(5) 0.083(6) -0.009(5) 0.008(4) -0.008(4)
C86 0.139(6) 0.053(5) 0.067(5) -0.001(4) 0.047(5) -0.025(5)
Ni2 0.0514(4) 0.0384(4) 0.0529(5) -0.0029(5) 0.0274(3) 0.0009(5)
O121 0.061(3) 0.087(4) 0.101(4) 0.006(3) 0.029(3) 0.004(3)
O122 0.044(3) 0.094(4) 0.056(3) 0.015(3) 0.002(2) -0.010(3)
O141 0.116(4) 0.088(5) 0.167(6) -0.035(4) 0.044(4) 0.020(4)
O142 0.083(3) 0.097(4) 0.135(5) -0.034(4) 0.041(3) 0.012(3)
O161 0.057(3) 0.065(3) 0.106(4) -0.001(3) 0.027(3) 0.013(3)
O162 0.091(3) 0.091(4) 0.053(3) -0.030(3) 0.025(3) -0.012(3)
O181 0.157(5) 0.091(4) 0.086(4) -0.003(4) 0.051(3) -0.040(4)
O182 0.168(5) 0.091(4) 0.090(4) -0.011(4) 0.068(3) -0.046(4)
N101 0.042(3) 0.041(3) 0.058(3) -0.002(3) 0.025(2) 0.003(3)
N102 0.055(3) 0.044(3) 0.066(3) 0.008(3) 0.039(2) 0.006(3)
N103 0.062(3) 0.052(3) 0.087(4) -0.030(3) 0.046(3) 0.001(3)
N104 0.056(3) 0.044(3) 0.042(3) -0.009(3) 0.010(2) 0.007(3)
C101 0.050(4) 0.051(4) 0.048(4) 0.017(4) 0.011(3) -0.001(3)
C102 0.070(5) 0.083(6) 0.030(4) 0.021(4) -0.001(3) 0.015(4)
C103 0.073(4) 0.063(5) 0.094(5) 0.023(5) 0.042(4) 0.028(4)
C104 0.038(4) 0.037(4) 0.072(5) -0.004(4) 0.003(3) -0.001(3)
C105 0.085(4) 0.042(4) 0.044(4) 0.005(3) 0.045(3) 0.011(4)
C106 0.021(3) 0.058(4) 0.057(4) -0.011(4) -0.003(3) -0.030(3)
C107 0.092(5) 0.085(6) 0.035(4) -0.026(4) 0.024(3) -0.021(5)
C108 0.067(4) 0.081(6) 0.056(4) -0.014(4) 0.037(3) -0.019(4)
C109 0.040(3) 0.067(5) 0.057(4) -0.014(4) 0.020(3) -0.016(4)
C110 0.084(5) 0.038(4) 0.046(4) -0.016(4) 0.021(4) -0.001(4)
C111 0.096(5) 0.044(4) 0.053(4) -0.016(4) 0.030(4) 0.000(4)
C112 0.027(4) 0.061(5) 0.072(5) -0.027(4) -0.013(4) -0.004(3)
C113 0.014(3) 0.070(5) 0.068(4) -0.028(4) 0.005(3) -0.008(3)
C114 0.074(4) 0.067(5) 0.076(5) 0.007(4) 0.044(3) -0.012(4)
C115 0.039(3) 0.041(4) 0.067(4) -0.011(4) 0.021(3) -0.019(3)
C116 0.035(3) 0.039(4) 0.070(5) -0.013(4) 0.016(3) -0.006(3)
C117 0.064(4) 0.057(4) 0.043(4) -0.012(4) 0.036(3) -0.018(4)
C118 0.063(4) 0.065(5) 0.055(4) 0.003(4) 0.031(3) 0.014(4)
C119 0.092(5) 0.044(4) 0.057(4) 0.011(4) 0.031(4) 0.007(4)
C120 0.047(4) 0.051(4) 0.039(4) 0.000(4) 0.005(3) 0.011(3)
C121 0.050(4) 0.071(5) 0.075(5) 0.015(4) 0.023(4) -0.009(4)
C122 0.048(4) 0.070(5) 0.048(4) 0.006(4) 0.006(3) -0.029(4)
C123 0.109(6) 0.056(5) 0.064(5) -0.009(4) 0.019(5) -0.028(5)
C124 0.036(4) 0.185(10) 0.105(7) 0.038(7) -0.007(4) -0.037(5)
C125 0.046(4) 0.066(5) 0.071(5) 0.018(4) 0.024(3) -0.019(4)
C126 0.054(4) 0.053(5) 0.065(5) 0.012(4) 0.014(4) 0.001(4)
C141 0.059(4) 0.083(5) 0.099(6) -0.050(5) 0.036(4) -0.028(4)
C142 0.122(7) 0.061(5) 0.165(9) -0.064(6) 0.033(6) -0.012(5)
C143 0.119(7) 0.087(7) 0.126(8) 0.022(6) 0.027(6) -0.026(6)
C144 0.084(6) 0.146(9) 0.110(7) -0.073(7) 0.011(5) -0.016(6)
C145 0.089(5) 0.093(6) 0.069(5) -0.042(5) 0.038(4) -0.012(5)
C146 0.085(6) 0.067(6) 0.140(8) -0.044(6) 0.011(6) -0.011(5)
C161 0.039(4) 0.049(4) 0.093(5) -0.005(4) 0.029(3) 0.009(3)
C162 0.051(4) 0.087(6) 0.100(6) -0.041(5) 0.030(4) -0.014(4)
C163 0.069(5) 0.060(5) 0.102(7) -0.001(5) 0.015(5) 0.015(4)
C164 0.027(4) 0.138(8) 0.156(8) -0.068(6) 0.014(4) 0.027(5)
C165 0.038(4) 0.092(6) 0.065(4) -0.046(4) 0.024(3) -0.018(4)
C166 0.044(4) 0.060(5) 0.140(7) 0.016(5) 0.040(4) 0.017(4)
C181 0.071(5) 0.073(6) 0.084(5) -0.019(5) 0.031(4) -0.004(4)
C182 0.037(4) 0.092(6) 0.113(7) 0.053(5) 0.005(4) 0.017(4)
C183 0.161(7) 0.046(5) 0.113(6) 0.019(5) 0.077(5) 0.041(5)
C184 0.128(7) 0.137(8) 0.146(7) 0.097(6) 0.067(6) 0.066(6)
C185 0.110(6) 0.053(5) 0.074(6) 0.010(5) 0.027(5) 0.008(5)
C186 0.122(7) 0.057(5) 0.063(6) 0.004(5) 0.027(5) 0.001(5)
Ni3 0.0602(5) 0.0412(5) 0.0410(5) -0.0024(5) 0.0245(4) -0.0054(5)
O221 0.098(3) 0.062(3) 0.057(3) -0.003(3) 0.027(3) 0.000(3)
O222 0.063(3) 0.081(4) 0.055(3) 0.000(3) -0.002(3) 0.019(3)
O241 0.130(4) 0.058(3) 0.086(4) -0.018(3) 0.054(3) -0.022(3)
O242 0.120(4) 0.074(4) 0.138(4) -0.024(4) 0.082(3) -0.026(3)
O261 0.100(3) 0.065(3) 0.055(3) -0.008(3) 0.031(3) -0.008(3)
O262 0.060(3) 0.077(4) 0.094(4) 0.023(3) 0.019(3) -0.007(3)
O281 0.149(5) 0.107(5) 0.111(5) -0.002(4) 0.033(4) 0.029(4)
O282 0.125(4) 0.097(5) 0.121(4) 0.022(4) 0.071(3) 0.033(4)
N201 0.070(3) 0.028(3) 0.042(3) -0.002(3) 0.029(2) 0.008(3)
N202 0.046(3) 0.049(3) 0.039(3) -0.003(3) 0.017(2) -0.004(3)
N203 0.072(3) 0.054(3) 0.041(3) 0.001(3) 0.022(3) -0.021(3)
N204 0.061(3) 0.037(3) 0.042(3) 0.000(3) 0.025(2) 0.002(3)
C201 0.078(4) 0.046(4) 0.025(4) 0.003(3) 0.020(3) 0.010(4)
C202 0.061(4) 0.046(4) 0.098(6) 0.014(5) 0.025(4) 0.005(4)
C203 0.085(5) 0.065(5) 0.052(4) -0.015(4) 0.023(4) -0.001(5)
C204 0.059(4) 0.093(6) 0.052(4) 0.029(5) 0.025(3) 0.034(4)
C205 0.066(4) 0.039(4) 0.042(4) -0.001(3) 0.021(3) -0.001(3)
C206 0.070(4) 0.045(4) 0.034(4) 0.003(3) 0.017(3) -0.005(4)
C207 0.042(3) 0.075(5) 0.020(3) -0.007(4) 0.009(3) -0.009(4)
C208 0.047(4) 0.054(4) 0.055(4) -0.006(4) 0.017(3) -0.004(4)
C209 0.066(4) 0.049(5) 0.068(5) -0.013(4) 0.023(4) -0.019(4)
C210 0.076(5) 0.062(5) 0.040(4) -0.024(4) 0.010(4) -0.032(4)
C211 0.090(5) 0.047(4) 0.035(4) -0.003(4) 0.011(4) -0.027(4)
C212 0.089(5) 0.081(6) 0.057(5) -0.016(5) 0.019(4) -0.031(5)
C213 0.109(6) 0.078(6) 0.071(5) -0.023(5) 0.024(5) -0.037(5)
C214 0.059(4) 0.058(5) 0.040(4) 0.001(4) 0.026(3) -0.025(3)
C215 0.109(5) 0.035(4) 0.046(4) 0.009(3) 0.042(4) 0.015(4)
C216 0.104(5) 0.025(3) 0.046(4) 0.011(3) 0.034(4) -0.003(4)
C217 0.038(3) 0.045(4) 0.066(4) 0.010(4) 0.029(3) 0.004(3)
C218 0.052(4) 0.059(5) 0.068(5) 0.026(4) 0.020(3) 0.013(4)
C219 0.034(3) 0.052(4) 0.069(4) 0.008(4) 0.027(3) 0.011(3)
C220 0.067(4) 0.039(4) 0.046(4) 0.002(4) 0.023(3) 0.005(4)
C221 0.075(4) 0.060(5) 0.053(4) -0.013(4) 0.041(3) -0.007(4)
C222 0.050(4) 0.070(5) 0.044(4) -0.033(4) 0.007(3) -0.002(4)
C223 0.072(5) 0.079(6) 0.094(6) -0.042(5) 0.009(5) -0.011(5)
C224 0.130(6) 0.165(9) 0.065(5) -0.028(6) 0.043(5) 0.055(6)
C225 0.077(4) 0.057(5) 0.054(4) -0.017(4) 0.038(3) 0.006(4)
C226 0.073(5) 0.051(5) 0.036(4) -0.017(4) 0.004(4) -0.005(4)
C227 0.083(6) 0.141(9) 0.087(7) -0.014(7) -0.008(5) 0.037(6)
C228 0.140(8) 0.121(8) 0.081(7) 0.003(6) 0.006(6) 0.052(7)
C229 0.137(8) 0.47(2) 0.228(10) -0.200(13) 0.112(7) -0.072(12)
C230 0.115(8) 0.290(17) 0.125(9) 0.072(10) 0.045(7) 0.065(9)
C231 0.122(8) 0.251(15) 0.192(11) -0.092(10) 0.040(8) 0.042(9)
C232 0.097(6) 0.172(10) 0.142(7) -0.070(8) 0.063(5) 0.000(7)
C233 0.153(9) 0.249(15) 0.177(10) -0.080(10) 0.069(8) -0.102(9)
C234 0.211(9) 0.117(8) 0.070(5) -0.055(6) 0.077(5) -0.068(7)
C235 0.099(6) 0.085(7) 0.087(6) -0.003(5) 0.035(5) -0.009(5)
C236 0.210(9) 0.151(10) 0.137(7) 0.090(7) 0.111(6) 0.023(8)
C241 0.079(5) 0.098(7) 0.089(6) -0.012(6) 0.033(4) -0.021(5)
C242 0.134(6) 0.137(7) 0.065(5) -0.053(5) 0.047(5) -0.091(6)
C243 0.172(7) 0.125(8) 0.130(7) -0.043(6) 0.103(5) -0.079(6)
C244 0.220(8) 0.345(11) 0.091(7) -0.127(7) 0.050(6) -0.240(7)
C245 0.083(5) 0.123(7) 0.075(6) -0.031(5) 0.027(4) -0.072(5)
C246 0.081(5) 0.070(6) 0.109(7) -0.009(6) 0.036(5) -0.007(5)
C261 0.087(5) 0.085(6) 0.026(4) -0.018(4) 0.013(4) -0.005(5)
C262 0.077(5) 0.053(5) 0.071(5) 0.024(4) 0.019(4) -0.019(4)
C263 0.072(5) 0.054(5) 0.100(6) 0.030(5) 0.019(4) 0.022(4)
C264 0.112(6) 0.111(7) 0.031(5) -0.003(5) 0.010(4) -0.027(6)
C265 0.099(5) 0.044(4) 0.068(4) 0.008(4) 0.052(4) -0.008(4)
C266 0.105(5) 0.037(4) 0.041(4) 0.009(4) 0.036(4) 0.009(4)
C267 0.089(6) 0.097(7) 0.041(5) 0.005(5) -0.016(4) -0.014(5)
C268 0.111(8) 0.145(10) 0.134(9) 0.010(8) -0.052(7) -0.042(7)
C269 0.294(19) 0.35(2) 0.164(13) -0.114(14) -0.061(13) 0.065(17)
C270 0.087(7) 0.154(10) 0.156(10) 0.062(8) -0.005(7) 0.024(7)
C271 0.202(11) 0.261(16) 0.072(7) 0.063(9) 0.049(7) 0.027(11)
C272 0.173(9) 0.218(14) 0.101(7) 0.035(8) 0.069(6) 0.062(9)
C273 0.42(2) 0.35(2) 0.213(15) -0.134(15) 0.022(15) -0.210(17)
C274 0.287(12) 0.39(2) 0.174(8) 0.162(10) 0.142(8) -0.013(13)
C275 0.147(9) 0.162(11) 0.129(9) -0.060(8) 0.000(7) 0.040(8)
C276 0.355(12) 0.115(9) 0.096(6) 0.008(7) 0.145(6) 0.006(10)
C281 0.066(5) 0.060(5) 0.077(5) 0.015(5) 0.018(4) 0.011(4)
C282 0.084(5) 0.033(4) 0.143(7) 0.037(5) 0.046(5) 0.014(4)
C283 0.139(7) 0.083(6) 0.103(6) 0.037(5) 0.064(5) 0.053(5)
C284 0.118(7) 0.168(9) 0.106(6) 0.088(6) 0.047(5) 0.042(7)
C285 0.099(5) 0.059(5) 0.107(6) 0.024(5) 0.047(5) 0.032(5)
C286 0.099(6) 0.056(5) 0.122(8) -0.019(6) 0.028(6) 0.020(5)
O1W 0.313 0.369 0.360 -0.073 0.051 -0.020
O2W 0.281 0.343 0.458 0.015 0.048 0.059
C301 0.117 0.151 0.331 0.106 -0.106 -0.011
C302 0.109 0.087 0.128 -0.081 -0.009 0.013
C303 0.226 0.195 0.236 -0.051 0.042 0.042
C304 0.212 0.149 0.172 -0.028 0.033 -0.001
C305 0.302 0.247 0.323 0.031 0.038 -0.008
C306 0.414 0.351 0.392 -0.023 0.038 -0.025
C311 0.100 0.056 0.301 0.041 -0.002 -0.030
C312 0.277 0.174 0.258 0.033 0.035 -0.043
C313 0.277 0.174 0.258 0.033 0.035 -0.043
C314 0.237 0.072 0.084 -0.036 -0.022 0.108
C315 0.408 0.208 0.097 0.067 -0.060 0.154
C316 0.084 0.084 0.078 0.003 -0.004 0.008
O401 0.278 0.077 0.426 0.008 0.251 -0.015
C401 0.132 0.090 0.230 0.054 0.139 0.031
C402 0.145 0.190 0.255 -0.081 0.119 -0.067
C403 0.121 0.158 0.221 -0.011 0.087 0.009
O411 0.401 0.069 0.308 0.041 0.279 0.058
C411 0.171 0.260 0.155 0.147 0.111 0.134
C412 0.336 0.257 0.101 -0.068 0.133 -0.143
C413 0.225 0.491 0.041 -0.040 -0.001 -0.034

loop_
_atom_type_symbol
_atom_type_description
_atom_type_scat_dispersion_real
_atom_type_scat_dispersion_imag
_atom_type_scat_source
C C 0.0033 0.0016 'International Tables Vol C Tables 4.2.6.8 and 6.1.1.4'
H H 0.0000 0.0000 'International Tables Vol C Tables 4.2.6.8 and 6.1.1.4'
N N 0.0061 0.0033 'International Tables Vol C Tables 4.2.6.8 and 6.1.1.4'
O O 0.0106 0.0060 'International Tables Vol C Tables 4.2.6.8 and 6.1.1.4'
Ni Ni 0.3393 1.1124 'International Tables Vol C Tables 4.2.6.8 and 6.1.1.4'

loop_
_geom_angle_atom_site_label_1
_geom_angle_atom_site_label_2
_geom_angle_atom_site_label_3
_geom_angle
N3 Ni1 N4 89.79(19)
N3 Ni1 N2 89.41(19)
N4 Ni1 N2 179.1(2)
N3 Ni1 N1 179.9(3)
N4 Ni1 N1 90.3(2)
N2 Ni1 N1 90.5(2)
C27 O22 C26 116.1(5)
C46 O42 C36 112.2(5)
C66 O62 C67 119.9(5)
C86 O82 C76 115.3(5)
C1 N1 C4 102.7(5)
C1 N1 Ni1 128.7(4)
C4 N1 Ni1 128.7(4)
C9 N2 C6 105.2(5)
C9 N2 Ni1 127.7(4)
C6 N2 Ni1 127.0(4)
C11 N3 C14 106.0(4)
C11 N3 Ni1 127.8(4)
C14 N3 Ni1 126.2(4)
C16 N4 C19 106.6(5)
C16 N4 Ni1 127.5(4)
C19 N4 Ni1 125.8(4)
C20 C1 N1 123.6(6)
C20 C1 C2 123.7(6)
N1 C1 C2 112.5(6)
C3 C2 C1 103.6(5)
C2 C3 C4 111.1(6)
C3 C4 C5 130.6(6)
C3 C4 N1 110.1(6)
C5 C4 N1 118.6(5)
C6 C5 C4 126.8(6)
C6 C5 C21 121.0(6)
C4 C5 C21 111.3(5)
C5 C6 N2 124.9(6)
C5 C6 C7 121.8(6)
N2 C6 C7 112.5(5)
C8 C7 C6 104.7(6)
C7 C8 C9 106.6(6)
N2 C9 C10 125.4(5)
N2 C9 C8 110.9(5)
C10 C9 C8 123.2(5)
C11 C10 C9 119.7(6)
C11 C10 C41 118.3(5)
C9 C10 C41 120.8(6)
N3 C11 C10 125.7(5)
N3 C11 C12 112.8(5)
C10 C11 C12 120.7(6)
C13 C12 C11 104.0(6)
C12 C13 C14 107.3(6)
N3 C14 C15 127.1(5)
N3 C14 C13 109.9(6)
C15 C14 C13 122.4(6)
C16 C15 C14 119.4(6)
C16 C15 C61 118.8(6)
C14 C15 C61 118.8(5)
C15 C16 N4 125.2(6)
C15 C16 C17 124.0(6)
N4 C16 C17 110.7(5)
C18 C17 C16 106.5(6)
C17 C18 C19 109.4(6)
C20 C19 N4 125.8(6)
C20 C19 C18 127.0(6)
N4 C19 C18 106.7(5)
C19 C20 C1 122.7(6)
C19 C20 C81 119.4(6)
C1 C20 C81 116.8(5)
C5 C21 C22 124.5(6)
C5 C21 C25 123.5(6)
C22 C21 C25 60.2(5)
C23 C22 C25 116.8(6)
C23 C22 C24 113.2(6)
C25 C22 C24 115.5(6)
C23 C22 C21 122.3(6)
C25 C22 C21 59.7(4)
C24 C22 C21 118.7(6)
C26 C25 C22 121.6(6)
C26 C25 C21 122.2(6)
C22 C25 C21 60.1(4)
O21 C26 O22 121.2(7)
O21 C26 C25 131.6(7)
O22 C26 C25 107.1(7)
O22 C27 C28 103.0(3)
C29 C28 C27 145.2
C30 C29 C28 103.1
C29 C30 C31 105.8
C32 C31 C30 107.4
C31 C32 C33 89.9
C34 C33 C32 135.8
C33 C34 C35 105.2
C36 C35 C34 119.8
O42 C36 C35 101.0(3)
C42 C41 C10 128.3(6)
C42 C41 C45 60.5(4)
C10 C41 C45 124.9(5)
C41 C42 C45 62.6(5)
C41 C42 C43 119.8(6)
C45 C42 C43 119.6(6)
C41 C42 C44 120.4(6)
C45 C42 C44 117.3(6)
C43 C42 C44 110.2(6)
C46 C45 C42 119.5(6)
C46 C45 C41 120.5(6)
C42 C45 C41 56.9(4)
O41 C46 O42 123.4(7)
O41 C46 C45 131.9(7)
O42 C46 C45 104.7(6)
C15 C61 C62 120.7(6)
C15 C61 C65 121.7(6)
C62 C61 C65 61.2(5)
C63 C62 C61 121.7(6)
C63 C62 C65 119.4(6)
C61 C62 C65 59.7(4)
C63 C62 C64 114.5(6)
C61 C62 C64 114.9(6)
C65 C62 C64 115.8(6)
C66 C65 C61 123.9(6)
C66 C65 C62 120.2(6)
C61 C65 C62 59.1(4)
O61 C66 O62 124.9(7)
O61 C66 C65 129.2(7)
O62 C66 C65 105.9(6)
C68 C67 O62 114.0(2)
C67 C68 C69 111.8
C70 C69 C68 114.1
C69 C70 C71 114.9
C72 C71 C70 96.4
C71 C72 C73 131.0
C72 C73 C74 97.0
C75 C74 C73 103.9
C74 C75 C76 111.1
O82 C76 C75 118.7(2)
C82 C81 C85 61.2(5)
C82 C81 C20 123.7(6)
C85 C81 C20 125.6(6)
C84 C82 C83 114.8(6)
C84 C82 C81 117.5(7)
C83 C82 C81 122.0(6)
C84 C82 C85 112.4(6)
C83 C82 C85 118.7(6)
C81 C82 C85 59.6(5)
C82 C85 C81 59.3(5)
C82 C85 C86 121.3(7)
C81 C85 C86 120.9(6)
O81 C86 O82 123.4(7)
O81 C86 C85 131.1(8)
O82 C86 C85 105.3(7)
N101 Ni2 N103 176.7(3)
N101 Ni2 N104 90.7(2)
N103 Ni2 N104 89.9(2)
N101 Ni2 N102 89.5(2)
N103 Ni2 N102 90.1(2)
N104 Ni2 N102 178.0(2)
C126 O122 C127 117.9(5)
C146 O142 C136 107.4(6)
C166 O162 C167 116.4(5)
C186 O182 C176 111.3(5)
C104 N101 C101 108.0(5)
C104 N101 Ni2 125.8(4)
C101 N101 Ni2 126.2(4)
C106 N102 C109 107.8(5)
C106 N102 Ni2 125.6(4)
C109 N102 Ni2 126.4(4)
C111 N103 C114 103.3(5)
C111 N103 Ni2 127.8(5)
C114 N103 Ni2 128.9(5)
C116 N104 C119 106.4(5)
C116 N104 Ni2 126.3(4)
C119 N104 Ni2 127.3(4)
C120 C101 N101 125.7(6)
C120 C101 C102 124.6(6)
N101 C101 C102 109.0(5)
C103 C102 C101 109.1(6)
C102 C103 C104 106.3(6)
C105 C104 N101 126.6(5)
C105 C104 C103 126.1(6)
N101 C104 C103 107.1(6)
C106 C105 C104 119.8(6)
C106 C105 C121 126.3(6)
C104 C105 C121 113.3(5)
C105 C106 N102 126.9(6)
C105 C106 C107 121.6(6)
N102 C106 C107 110.4(5)
C108 C107 C106 104.7(6)
C107 C108 C109 107.9(6)
C110 C109 N102 124.8(6)
C110 C109 C108 126.4(6)
N102 C109 C108 108.8(5)
C109 C110 C111 123.3(6)
C109 C110 C141 120.3(6)
C111 C110 C141 114.5(6)
N103 C111 C110 121.6(6)
N103 C111 C112 110.5(6)
C110 C111 C112 126.8(6)
C113 C112 C111 107.7(6)
C112 C113 C114 105.6(6)
N103 C114 C113 112.9(6)
N103 C114 C115 122.1(6)
C113 C114 C115 124.7(6)
C116 C115 C114 119.5(6)
C116 C115 C161 123.2(6)
C114 C115 C161 116.4(5)
C115 C116 N104 126.9(6)
C115 C116 C117 124.7(6)
N104 C116 C117 108.2(5)
C118 C117 C116 105.8(6)
C117 C118 C119 112.7(6)
C120 C119 N104 123.6(6)
C120 C119 C118 130.4(6)
N104 C119 C118 106.0(6)
C101 C120 C119 121.2(6)
C101 C120 C181 117.4(6)
C119 C120 C181 120.6(6)
C125 C121 C122 59.8(5)
C125 C121 C105 118.8(6)
C122 C121 C105 121.9(6)
C123 C122 C125 123.6(6)
C123 C122 C121 124.9(6)
C125 C122 C121 59.3(5)
C123 C122 C124 109.8(6)
C125 C122 C124 114.9(6)
C121 C122 C124 116.4(7)
C122 C125 C121 61.0(5)
C122 C125 C126 125.0(7)
C121 C125 C126 126.9(6)
O121 C126 O122 121.7(6)
O121 C126 C125 124.7(7)
O122 C126 C125 113.5(6)
O122 C127 C128 113.62(19)
C129 C128 C127 98.8
C130 C129 C128 135.9
C129 C130 C131 122.7
C130 C131 C132 115.2
C133 C132 C131 118.6
C134 C133 C132 135.9
C133 C134 C135 120.7
C136 C135 C134 126.4
C135 C136 O142 108.5(2)
C110 C141 C142 120.0(7)
C110 C141 C145 116.0(6)
C142 C141 C145 58.5(5)
C143 C142 C145 123.0(8)
C143 C142 C141 122.1(8)
C145 C142 C141 63.0(6)
C143 C142 C144 113.1(8)
C145 C142 C144 115.3(8)
C141 C142 C144 111.4(7)
C146 C145 C142 123.2(8)
C146 C145 C141 124.5(7)
C142 C145 C141 58.4(5)
O141 C146 O142 126.6(9)
O141 C146 C145 125.0(10)
O142 C146 C145 108.1(8)
C162 C161 C115 125.7(7)
C162 C161 C165 57.2(5)
C115 C161 C165 121.9(5)
C165 C162 C161 63.5(5)
C165 C162 C164 119.6(7)
C161 C162 C164 118.7(7)
C165 C162 C163 120.3(7)
C161 C162 C163 120.3(6)
C164 C162 C163 108.7(6)
C162 C165 C166 131.6(7)
C162 C165 C161 59.3(5)
C166 C165 C161 123.5(6)
O162 C166 O161 125.2(7)
O162 C166 C165 116.5(8)
O161 C166 C165 118.3(8)
O162 C167 C168 105.37(19)
C169 C168 C167 112.3
C168 C169 C170 118.4
C169 C170 C171 125.0
C170 C171 C172 116.9
C173 C172 C171 124.9
C172 C173 C174 107.1
C175 C174 C173 97.1
C174 C175 C176 105.5
C175 C176 O182 112.9(2)
C120 C181 C182 123.7(7)
C120 C181 C185 130.0(6)
C182 C181 C185 58.3(5)
C184 C182 C183 116.1(8)
C184 C182 C185 112.5(8)
C183 C182 C185 122.5(7)
C184 C182 C181 116.4(8)
C183 C182 C181 117.4(6)
C185 C182 C181 60.5(5)
C186 C185 C182 122.8(7)
C186 C185 C181 121.0(7)
C182 C185 C181 61.2(5)
O181 C186 O182 123.0(8)
O181 C186 C185 127.0(9)
O182 C186 C185 109.9(7)
N202 Ni3 N201 90.5(2)
N202 Ni3 N204 177.0(2)
N201 Ni3 N204 88.8(2)
N202 Ni3 N203 90.0(2)
N201 Ni3 N203 177.4(2)
N204 Ni3 N203 90.8(2)
C226 O222 C227 114.8(6)
C246 O242 C236 118.7(7)
C266 O262 C267 114.7(6)
C286 O282 C276 115.6(8)
C204 N201 C201 108.9(5)
C204 N201 Ni3 125.3(4)
C201 N201 Ni3 125.5(4)
C209 N202 C206 104.0(5)
C209 N202 Ni3 129.7(5)
C206 N202 Ni3 125.9(4)
C214 N203 C211 107.7(5)
C214 N203 Ni3 128.3(4)
C211 N203 Ni3 123.9(4)
C219 N204 C216 106.9(5)
C219 N204 Ni3 126.7(4)
C216 N204 Ni3 126.4(4)
N201 C201 C220 127.1(6)
N201 C201 C202 109.1(6)
C220 C201 C202 122.6(6)
C203 C202 C201 107.8(6)
C202 C203 C204 104.5(6)
N201 C204 C205 127.2(6)
N201 C204 C203 109.0(6)
C205 C204 C203 123.8(6)
C206 C205 C204 122.2(7)
C206 C205 C221 121.0(6)
C204 C205 C221 116.2(6)
C205 C206 C207 127.1(6)
C205 C206 N202 121.7(6)
C207 C206 N202 109.6(5)
C208 C207 C206 107.6(6)
C207 C208 C209 108.4(6)
N202 C209 C210 124.5(7)
N202 C209 C208 110.1(6)
C210 C209 C208 125.4(6)
C211 C210 C209 118.2(6)
C211 C210 C241 118.5(6)
C209 C210 C241 122.2(7)
N203 C211 C210 127.8(6)
N203 C211 C212 109.1(6)
C210 C211 C212 122.8(6)
C213 C212 C211 105.8(6)
C212 C213 C214 106.7(7)
N203 C214 C215 123.6(6)
N203 C214 C213 110.5(6)
C215 C214 C213 125.9(7)
C214 C215 C216 123.8(6)
C214 C215 C261 116.6(6)
C216 C215 C261 118.4(6)
C217 C216 N204 110.7(6)
C217 C216 C215 127.3(7)
N204 C216 C215 121.0(6)
C218 C217 C216 107.1(6)
C217 C218 C219 107.2(6)
N204 C219 C220 127.0(6)
N204 C219 C218 107.9(6)
C220 C219 C218 125.0(6)
C219 C220 C201 117.7(6)
C219 C220 C281 121.9(6)
C201 C220 C281 120.1(6)
C222 C221 C225 59.8(5)
C222 C221 C205 124.0(6)
C225 C221 C205 118.9(6)
C221 C222 C225 64.0(5)
C221 C222 C223 121.5(6)
C225 C222 C223 117.9(6)
C221 C222 C224 114.2(7)
C225 C222 C224 112.8(6)
C223 C222 C224 116.0(6)
C222 C225 C221 56.1(4)
C222 C225 C226 127.0(6)
C221 C225 C226 122.4(6)
O221 C226 O222 126.5(7)
O221 C226 C225 124.6(7)
O222 C226 C225 108.9(6)
O222 C227 C228 110.1(8)
C227 C228 C229 114.9(9)
C230 C229 C228 87.7(13)
C229 C230 C231 97.2(13)
C232 C231 C230 114.6(8)
C233 C232 C231 120.6(9)
C232 C233 C234 114.3(9)
C235 C234 C233 110.2(8)
C236 C235 C234 108.6(8)
C235 C236 O242 117.3(9)
C210 C241 C242 121.3(7)
C210 C241 C245 123.3(7)
C242 C241 C245 60.3(6)
C243 C242 C245 124.5(8)
C243 C242 C244 111.3(8)
C245 C242 C244 114.1(8)
C243 C242 C241 124.9(7)
C245 C242 C241 60.1(6)
C244 C242 C241 113.3(9)
C246 C245 C242 124.5(8)
C246 C245 C241 123.3(6)
C242 C245 C241 59.6(6)
O241 C246 O242 122.9(8)
O241 C246 C245 123.4(8)
O242 C246 C245 112.9(7)
C262 C261 C265 61.3(5)
C262 C261 C215 121.3(6)
C265 C261 C215 119.6(6)
C263 C262 C264 115.5(7)
C263 C262 C261 121.5(7)
C264 C262 C261 113.7(7)
C263 C262 C265 122.1(7)
C264 C262 C265 113.0(6)
C261 C262 C265 59.6(4)
C266 C265 C261 122.0(6)
C266 C265 C262 123.3(6)
C261 C265 C262 59.1(4)
O261 C266 O262 122.5(6)
O261 C266 C265 126.8(7)
O262 C266 C265 110.8(6)
O262 C267 C268 104.8(7)
C269 C268 C267 123.4(12)
C270 C269 C268 110.8(12)
C269 C270 C271 120.3(10)
C272 C271 C270 119.2(9)
C273 C272 C271 118.5(12)
C272 C273 C274 141.4(15)
C273 C274 C275 115.5(12)
C276 C275 C274 114.3(10)
C275 C276 O282 101.1(10)
C282 C281 C220 126.6(7)
C282 C281 C285 60.1(5)
C220 C281 C285 124.1(6)
C281 C282 C285 62.9(5)
C281 C282 C283 116.3(6)
C285 C282 C283 115.9(7)
C281 C282 C284 117.3(7)
C285 C282 C284 115.4(7)
C283 C282 C284 117.5(7)
C286 C285 C282 127.0(8)
C286 C285 C281 124.2(7)
C282 C285 C281 57.0(5)
O281 C286 O282 122.1(9)
O281 C286 C285 127.0(10)
O282 C286 C285 110.8(8)
C303 C302 C301 152.6
C302 C303 C304 121.0
C305 C304 C303 127.3
C306 C305 C304 124.6
C311 C312 C313 171.0
C314 C313 C312 153.8
C313 C314 C315 161.0
C314 C315 C316 141.8
O401 C401 C403 125.5
O401 C401 C402 111.0
C403 C401 C402 123.4
O411 C411 C412 115.2
O411 C411 C413 132.8
C412 C411 C413 111.5

loop_
_geom_bond_atom_site_label_1
_geom_bond_atom_site_label_2
_geom_bond_distance
Ni1 N3 1.890(4)
Ni1 N4 1.907(5)
Ni1 N2 1.917(5)
Ni1 N1 1.921(5)
O21 C26 1.181(9)
O22 C27 1.374(5)
O22 C26 1.371(9)
O41 C46 1.169(8)
O42 C46 1.364(9)
O42 C36 1.386(6)
O61 C66 1.204(9)
O62 C66 1.321(9)
O62 C67 1.444(5)
O81 C86 1.185(10)
O82 C86 1.435(10)
O82 C76 1.485(6)
N1 C1 1.381(8)
N1 C4 1.445(8)
N2 C9 1.321(7)
N2 C6 1.388(8)
N3 C11 1.339(7)
N3 C14 1.353(8)
N4 C16 1.373(7)
N4 C19 1.418(7)
C1 C20 1.376(10)
C1 C2 1.468(9)
C2 C3 1.360(9)
C3 C4 1.383(8)
C4 C5 1.421(9)
C5 C6 1.336(7)
C5 C21 1.517(8)
C6 C7 1.405(8)
C7 C8 1.381(8)
C8 C9 1.453(9)
C9 C10 1.403(8)
C10 C11 1.392(9)
C10 C41 1.522(8)
C11 C12 1.451(8)
C12 C13 1.368(9)
C13 C14 1.457(8)
C14 C15 1.396(9)
C15 C16 1.359(8)
C15 C61 1.536(9)
C16 C17 1.459(9)
C17 C18 1.333(9)
C18 C19 1.475(9)
C19 C20 1.363(8)
C20 C81 1.525(8)
C21 C22 1.550(10)
C21 C25 1.544(10)
C22 C23 1.458(10)
C22 C25 1.552(10)
C22 C24 1.555(9)
C25 C26 1.448(10)
C27 C28 1.7988
C28 C29 1.4475
C29 C30 1.3262
C30 C31 1.3677
C31 C32 1.3539
C32 C33 1.7052
C33 C34 1.3216
C34 C35 1.4872
C35 C36 1.4267
C41 C42 1.466(9)
C41 C45 1.552(10)
C42 C45 1.523(10)
C42 C43 1.528(10)
C42 C44 1.621(9)
C45 C46 1.471(10)
C61 C62 1.528(10)
C61 C65 1.538(10)
C62 C63 1.470(10)
C62 C65 1.561(10)
C62 C64 1.608(9)
C65 C66 1.418(9)
C67 C68 1.4281
C68 C69 1.6223
C69 C70 1.2892
C70 C71 1.4884
C71 C72 1.3745
C72 C73 1.3969
C73 C74 1.4941
C74 C75 1.3887
C75 C76 1.6441
C81 C82 1.488(10)
C81 C85 1.493(10)
C82 C84 1.438(8)
C82 C83 1.466(10)
C82 C85 1.517(10)
C85 C86 1.509(11)
Ni2 N101 1.841(4)
Ni2 N103 1.879(5)
Ni2 N104 1.896(5)
Ni2 N102 1.936(5)
O121 C126 1.240(9)
O122 C126 1.326(8)
O122 C127 1.486(4)
O141 C146 1.174(12)
O142 C146 1.311(12)
O142 C136 1.481(5)
O161 C166 1.293(10)
O162 C166 1.269(10)
O162 C167 1.486(5)
O181 C186 1.210(9)
O182 C186 1.298(10)
O182 C176 1.711(6)
N101 C104 1.419(8)
N101 C101 1.436(8)
N102 C106 1.344(7)
N102 C109 1.357(8)
N103 C111 1.388(8)
N103 C114 1.402(9)
N104 C116 1.374(8)
N104 C119 1.412(8)
C101 C120 1.342(9)
C101 C102 1.472(9)
C102 C103 1.380(10)
C103 C104 1.559(9)
C104 C105 1.350(9)
C105 C106 1.334(8)
C105 C121 1.563(9)
C106 C107 1.453(9)
C107 C108 1.370(9)
C108 C109 1.433(9)
C109 C110 1.348(9)
C110 C111 1.403(10)
C110 C141 1.532(9)
C111 C112 1.455(9)
C112 C113 1.363(9)
C113 C114 1.424(8)
C114 C115 1.432(10)
C115 C116 1.368(8)
C115 C161 1.468(9)
C116 C117 1.503(9)
C117 C118 1.250(8)
C118 C119 1.445(10)
C119 C120 1.377(9)
C120 C181 1.398(9)
C121 C125 1.468(10)
C121 C122 1.493(10)
C122 C123 1.465(11)
C122 C125 1.476(9)
C122 C124 1.522(9)
C125 C126 1.479(9)
C127 C128 1.6343
C128 C129 1.6136
C129 C130 1.3886
C130 C131 1.5489
C131 C132 1.6105
C132 C133 1.5014
C133 C134 1.3770
C134 C135 1.3846
C135 C136 1.2592
C141 C142 1.565(12)
C141 C145 1.637(11)
C142 C143 1.524(14)
C142 C145 1.567(13)
C142 C144 1.685(12)
C145 C146 1.444(11)
C161 C162 1.482(11)
C161 C165 1.541(10)
C162 C165 1.447(10)
C162 C164 1.531(9)
C162 C163 1.558(12)
C165 C166 1.465(10)
C167 C168 1.5105
C168 C169 1.2722
C169 C170 1.4049
C170 C171 1.6624
C171 C172 1.7190
C172 C173 1.3589
C173 C174 1.5057
C174 C175 1.3889
C175 C176 1.4862
C181 C182 1.579(11)
C181 C185 1.569(11)
C182 C184 1.416(11)
C182 C183 1.486(12)
C182 C185 1.534(12)
C185 C186 1.442(11)
Ni3 N202 1.884(5)
Ni3 N201 1.894(5)
Ni3 N204 1.942(5)
Ni3 N203 1.944(5)
O221 C226 1.154(9)
O222 C226 1.325(8)
O222 C227 1.392(10)
O241 C246 1.188(9)
O242 C246 1.257(10)
O242 C236 1.508(11)
O261 C266 1.222(8)
O262 C266 1.375(8)
O262 C267 1.456(9)
O281 C286 1.183(10)
O282 C286 1.376(11)
O282 C276 1.472(11)
N201 C204 1.348(8)
N201 C201 1.355(8)
N202 C209 1.339(8)
N202 C206 1.442(8)
N203 C214 1.346(8)
N203 C211 1.361(8)
N204 C219 1.343(7)
N204 C216 1.375(8)
C201 C220 1.400(10)
C201 C202 1.454(10)
C202 C203 1.367(10)
C203 C204 1.498(9)
C204 C205 1.366(9)
C205 C206 1.341(8)
C205 C221 1.545(9)
C206 C207 1.405(9)
C207 C208 1.306(8)
C208 C209 1.452(9)
C209 C210 1.415(9)
C210 C211 1.397(10)
C210 C241 1.490(9)
C211 C212 1.444(9)
C212 C213 1.384(11)
C213 C214 1.416(9)
C214 C215 1.362(9)
C215 C216 1.489(9)
C215 C261 1.583(10)
C216 C217 1.393(9)
C217 C218 1.337(9)
C218 C219 1.466(9)
C219 C220 1.362(9)
C220 C281 1.447(9)
C221 C222 1.422(10)
C221 C225 1.539(10)
C222 C225 1.480(9)
C222 C223 1.493(10)
C222 C224 1.548(10)
C225 C226 1.535(10)
C227 C228 1.425(12)
C228 C229 1.88(2)
C229 C230 1.037(18)
C230 C231 1.831(19)
C231 C232 1.539(16)
C232 C233 1.535(16)
C233 C234 1.547(16)
C234 C235 1.470(13)
C235 C236 1.390(14)
C241 C242 1.548(13)
C241 C245 1.555(12)
C242 C243 1.437(13)
C242 C245 1.558(12)
C242 C244 1.510(12)
C245 C246 1.470(11)
C261 C262 1.545(10)
C261 C265 1.554(10)
C262 C263 1.426(11)
C262 C264 1.507(10)
C262 C265 1.580(10)
C265 C266 1.476(10)
C267 C268 1.514(12)
C268 C269 1.393(19)
C269 C270 1.328(19)
C270 C271 1.647(17)
C271 C272 1.571(17)
C272 C273 1.45(2)
C273 C274 1.28(2)
C274 C275 1.497(18)
C275 C276 1.387(16)
C281 C282 1.463(10)
C281 C285 1.554(11)
C282 C285 1.512(12)
C282 C283 1.551(11)
C282 C284 1.590(11)
C285 C286 1.403(12)
C301 C302 1.6072
C302 C303 1.5689
C303 C304 1.7172
C304 C305 1.6070
C305 C306 1.1701
C311 C312 1.7517
C312 C313 1.9208
C313 C314 1.5452
C314 C315 1.5859
C315 C316 1.6175
O401 C401 1.1831
C401 C403 1.5164
C401 C402 1.7130
O411 C411 1.1170
C411 C412 1.3330
C411 C413 1.5952
